data_7038951
loop_
_publ_author_name
'Bera, Sachinath'
'Maity, Suvendu'
'Weyherm\"uller, Thomas'
'Ghosh, Prasanta'

_publ_section_title
;
 Radical non-radical states of the [Ru(PIQ)] core in complexes (PIQ =
 9,10-phenanthreneiminoquinone).
;
_journal_issue 19
_journal_name_full 'Dalton transactions (Cambridge, England : 2003)'
_journal_page_first 8236
_journal_page_last 8247
_journal_paper_doi 10.1039/c6dt00091f
_journal_volume 45
_journal_year 2016
_chemical_formula_moiety 'C64 H48 Cl3 N2 O2 P2 Ru2, I3, 0.25(I2), 0.25(C7H8)'
_chemical_formula_sum 'C65.75 H50 Cl3 I3.5 N2 O2 P2 Ru2'
_chemical_formula_weight 1714.65
_chemical_name_systematic
;
 ?
;
_space_group_crystal_system monoclinic
_space_group_IT_number 4
_space_group_name_Hall 'P 2yb'
_space_group_name_H-M_alt 'P 1 21 1'
_symmetry_space_group_name_Hall 'P 2yb'
_symmetry_space_group_name_H-M 'P 1 21 1'
_atom_sites_solution_hydrogens geom
_audit_creation_method SHELXL-2013
_audit_update_record
;
2016-03-16 deposited with the CCDC.
2016-04-05 downloaded from the CCDC.
;
_cell_angle_alpha 90
_cell_angle_beta 94.092(4)
_cell_angle_gamma 90
_cell_formula_units_Z 8
_cell_length_a 17.340(2)
_cell_length_b 22.082(2)
_cell_length_c 33.227(3)
_cell_measurement_reflns_used 9825
_cell_measurement_temperature 134(2)
_cell_measurement_theta_max 26.50
_cell_measurement_theta_min 2.74
_cell_volume 12690(2)
_computing_cell_refinement 'Bruker SAINT'
_computing_data_collection 'Bruker APEX2'
_computing_data_reduction 'Bruker SAINT'
_computing_molecular_graphics 'XP 5.03, ShelXTL (Siemens 1994)'
_computing_publication_material 'CIFTAB, (Sheldrick 2013'
_computing_structure_refinement 'SHELXL-2014 (Sheldrick 2014)'
_computing_structure_solution 'SHELXS-97 (Sheldrick 2008)'
_diffrn_ambient_temperature 134(2)
_diffrn_measured_fraction_theta_full 0.996
_diffrn_measured_fraction_theta_max 0.995
_diffrn_measurement_device_type 'Bruker APEX-II CCD'
_diffrn_measurement_method '\f and \w scans'
_diffrn_radiation_type MoK\a
_diffrn_radiation_wavelength 0.71073
_diffrn_reflns_av_R_equivalents 0.0380
_diffrn_reflns_av_unetI/netI 0.0524
_diffrn_reflns_Laue_measured_fraction_full 0.996
_diffrn_reflns_Laue_measured_fraction_max 0.995
_diffrn_reflns_limit_h_max 21
_diffrn_reflns_limit_h_min -21
_diffrn_reflns_limit_k_max 27
_diffrn_reflns_limit_k_min -27
_diffrn_reflns_limit_l_max 41
_diffrn_reflns_limit_l_min -41
_diffrn_reflns_number 104110
_diffrn_reflns_point_group_measured_fraction_full 0.997
_diffrn_reflns_point_group_measured_fraction_max 0.996
_diffrn_reflns_theta_full 25.242
_diffrn_reflns_theta_max 26.499
_diffrn_reflns_theta_min 2.805
_exptl_absorpt_coefficient_mu 2.401
_exptl_absorpt_correction_T_max 0.651
_exptl_absorpt_correction_T_min 0.395
_exptl_absorpt_correction_type multi-scan
_exptl_absorpt_process_details 'SADABS (Bruker AXS, 2008)'
_exptl_crystal_colour green
_exptl_crystal_density_diffrn 1.795
_exptl_crystal_description prism
_exptl_crystal_F_000 6632
_exptl_crystal_size_max 0.45
_exptl_crystal_size_mid 0.29
_exptl_crystal_size_min 0.21
_refine_diff_density_max 4.719
_refine_diff_density_min -2.586
_refine_diff_density_rms 0.162
_refine_ls_abs_structure_details
;
 Refined as an inversion twin.
;
_refine_ls_abs_structure_Flack 0.439(16)
_refine_ls_extinction_method none
_refine_ls_goodness_of_fit_ref 1.044
_refine_ls_hydrogen_treatment constr
_refine_ls_matrix_type full
_refine_ls_number_parameters 2896
_refine_ls_number_reflns 48580
_refine_ls_number_restraints 53
_refine_ls_restrained_S_all 1.046
_refine_ls_R_factor_all 0.0599
_refine_ls_R_factor_gt 0.0494
_refine_ls_shift/su_max 0.003
_refine_ls_shift/su_mean 0.000
_refine_ls_structure_factor_coef Fsqd
_refine_ls_weighting_details
;
 w=1/[\s^2^(Fo^2^)+(0.0358P)^2^+108.8397P]
 where P=(Fo^2^+2Fc^2^)/3
;
_refine_ls_weighting_scheme calc
_refine_ls_wR_factor_gt 0.1113
_refine_ls_wR_factor_ref 0.1196
_reflns_Friedel_coverage 0.950
_reflns_Friedel_fraction_full 0.998
_reflns_Friedel_fraction_max 0.997
_reflns_number_gt 43477
_reflns_number_total 48580
_reflns_threshold_expression 'I > 2\s(I)'
_cod_data_source_file c6dt00091f2.cif
_cod_data_source_block 3_I3
_cod_depositor_comments 'Adding full bibliography for 7038948--7038953.cif.'
_cod_original_formula_sum 'C65.75 H50 Cl3 I3.50 N2 O2 P2 Ru2'
_cod_database_code 7038951
_shelx_space_group_comment
;
The symmetry employed for this shelxl refinement is uniquely defined
by the following loop, which should always be used as a source of
symmetry information in preference to the above space-group names.
They are only intended as comments.
;
_shelx_estimated_absorpt_t_min 0.411
_shelx_estimated_absorpt_t_max 0.633
_shelxl_version_number 2013-2

loop_
_space_group_symop_operation_xyz
'x, y, z'
'-x, y+1/2, -z'

loop_
_atom_site_label
_atom_site_type_symbol
_atom_site_fract_x
_atom_site_fract_y
_atom_site_fract_z
_atom_site_U_iso_or_equiv
_atom_site_adp_type
_atom_site_occupancy
_atom_site_site_symmetry_order
_atom_site_calc_flag
_atom_site_refinement_flags_posn
_atom_site_refinement_flags_adp
_atom_site_refinement_flags_occupancy
_atom_site_disorder_assembly
_atom_site_disorder_group
Ru1 Ru 0.81079(5) 0.05997(4) -0.00422(3) 0.01610(17) Uani 1 1 d . . . . .
Ru2 Ru 0.85845(5) 0.08872(4) 0.08730(2) 0.01376(17) Uani 1 1 d . . . . .
Cl1 Cl 0.83705(15) 0.15681(12) 0.03213(8) 0.0175(5) Uani 1 1 d . . . . .
Cl2 Cl 0.92374(15) 0.02784(12) 0.03924(8) 0.0189(5) Uani 1 1 d . . . . .
Cl3 Cl 0.74353(14) 0.03685(12) 0.05480(7) 0.0176(5) Uani 1 1 d . . . . .
O1 O 0.8587(5) 0.0909(4) -0.0549(2) 0.0218(17) Uani 1 1 d . . . . .
C2 C 0.8107(7) 0.1112(5) -0.0826(3) 0.020(2) Uani 1 1 d . . . . .
C3 C 0.8325(8) 0.1299(6) -0.1217(4) 0.030(3) Uani 1 1 d . . . . .
C4 C 0.9092(9) 0.1269(7) -0.1309(4) 0.040(3) Uani 1 1 d . . . . .
H4 H 0.9478 0.1130 -0.1113 0.047 Uiso 1 1 calc R U . . .
C5 C 0.9293(10) 0.1444(8) -0.1688(5) 0.049(4) Uani 1 1 d . . . . .
H5 H 0.9816 0.1423 -0.1756 0.059 Uiso 1 1 calc R U . . .
C6 C 0.8720(10) 0.1648(9) -0.1967(5) 0.052(4) Uani 1 1 d . . . . .
H6 H 0.8855 0.1775 -0.2226 0.063 Uiso 1 1 calc R U . . .
C7 C 0.7965(10) 0.1672(8) -0.1877(4) 0.045(4) Uani 1 1 d . . . . .
H7 H 0.7585 0.1809 -0.2076 0.054 Uiso 1 1 calc R U . . .
C8 C 0.7741(8) 0.1500(6) -0.1500(4) 0.031(3) Uani 1 1 d . . . . .
C9 C 0.6916(9) 0.1532(6) -0.1407(4) 0.034(3) Uani 1 1 d . . . . .
C10 C 0.6331(10) 0.1717(6) -0.1681(4) 0.037(4) Uani 1 1 d . . . . .
H10 H 0.6464 0.1828 -0.1944 0.044 Uiso 1 1 calc R U . . .
C11 C 0.5581(10) 0.1750(7) -0.1599(4) 0.042(4) Uani 1 1 d . . . . .
H11 H 0.5197 0.1872 -0.1802 0.051 Uiso 1 1 calc R U . . .
C12 C 0.5378(9) 0.1602(7) -0.1210(4) 0.038(3) Uani 1 1 d . . . . .
H12 H 0.4856 0.1632 -0.1142 0.046 Uiso 1 1 calc R U . . .
C13 C 0.5949(8) 0.1414(6) -0.0928(4) 0.031(3) Uani 1 1 d . . . . .
H13 H 0.5813 0.1307 -0.0665 0.037 Uiso 1 1 calc R U . . .
C14 C 0.6703(7) 0.1376(5) -0.1016(3) 0.023(2) Uani 1 1 d . . . . .
C15 C 0.7295(7) 0.1138(5) -0.0723(4) 0.023(3) Uani 1 1 d . . . . .
N16 N 0.7218(6) 0.0936(4) -0.0361(3) 0.0194(19) Uani 1 1 d . . . . .
H16 H 0.6764 0.0949 -0.0260 0.023 Uiso 1 1 calc R U . . .
O21 O 0.8593(4) 0.0304(4) 0.1359(2) 0.0193(16) Uani 1 1 d . . . . .
C22 C 0.8283(6) 0.0513(5) 0.1664(3) 0.020(2) Uani 1 1 d . . . . .
C23 C 0.8199(6) 0.0182(6) 0.2034(3) 0.021(2) Uani 1 1 d . . . . .
C24 C 0.8381(7) -0.0432(6) 0.2054(4) 0.031(3) Uani 1 1 d . . . . .
H24 H 0.8587 -0.0628 0.1831 0.037 Uiso 1 1 calc R U . . .
C25 C 0.8259(8) -0.0756(7) 0.2403(4) 0.039(3) Uani 1 1 d . . . . .
H25 H 0.8373 -0.1176 0.2420 0.047 Uiso 1 1 calc R U . . .
C26 C 0.7969(8) -0.0455(7) 0.2725(4) 0.037(3) Uani 1 1 d . . . . .
H26 H 0.7888 -0.0673 0.2964 0.044 Uiso 1 1 calc R U . . .
C27 C 0.7796(7) 0.0154(8) 0.2706(4) 0.036(3) Uani 1 1 d . . . . .
H27 H 0.7586 0.0344 0.2930 0.044 Uiso 1 1 calc R U . . .
C28 C 0.7923(6) 0.0501(6) 0.2361(3) 0.023(3) Uani 1 1 d . . . . .
C29 C 0.7728(6) 0.1139(6) 0.2344(4) 0.026(3) Uani 1 1 d . . . . .
C30 C 0.7561(8) 0.1478(7) 0.2678(4) 0.037(3) Uani 1 1 d . . . . .
H30 H 0.7582 0.1288 0.2935 0.044 Uiso 1 1 calc R U . . .
C31 C 0.7365(9) 0.2084(7) 0.2650(4) 0.040(4) Uani 1 1 d . . . . .
H31 H 0.7269 0.2306 0.2886 0.048 Uiso 1 1 calc R U . . .
C32 C 0.7310(8) 0.2359(7) 0.2282(4) 0.037(3) Uani 1 1 d . . . . .
H32 H 0.7159 0.2773 0.2262 0.044 Uiso 1 1 calc R U . . .
C33 C 0.7469(7) 0.2048(6) 0.1940(3) 0.024(3) Uani 1 1 d . . . . .
H33 H 0.7428 0.2245 0.1685 0.029 Uiso 1 1 calc R U . . .
C34 C 0.7691(6) 0.1445(6) 0.1968(3) 0.021(2) Uani 1 1 d . . . . .
C35 C 0.7973(6) 0.1126(5) 0.1620(3) 0.016(2) Uani 1 1 d . . . . .
N36 N 0.8010(5) 0.1336(4) 0.1260(3) 0.0161(18) Uani 1 1 d . . . . .
H36 H 0.7779 0.1679 0.1189 0.019 Uiso 1 1 calc R U . . .
P1 P 0.80287(17) -0.03327(13) -0.03488(8) 0.0187(6) Uani 1 1 d . . . . .
C41 C 0.8926(7) -0.0561(5) -0.0569(3) 0.022(2) Uani 1 1 d . . . . .
C42 C 0.8943(8) -0.1094(6) -0.0788(4) 0.030(3) Uani 1 1 d . . . . .
H42 H 0.8509 -0.1357 -0.0795 0.036 Uiso 1 1 calc R U . . .
C43 C 0.9566(8) -0.1251(6) -0.0993(4) 0.032(3) Uani 1 1 d . . . . .
H43 H 0.9557 -0.1606 -0.1154 0.038 Uiso 1 1 calc R U . . .
C44 C 1.0214(8) -0.0878(7) -0.0962(4) 0.036(3) Uani 1 1 d . . . . .
H44 H 1.0654 -0.0985 -0.1101 0.043 Uiso 1 1 calc R U . . .
C45 C 1.0231(8) -0.0363(6) -0.0735(4) 0.035(3) Uani 1 1 d . . . . .
H45 H 1.0684 -0.0119 -0.0712 0.041 Uiso 1 1 calc R U . . .
C46 C 0.9592(7) -0.0199(6) -0.0540(4) 0.027(3) Uani 1 1 d . . . . .
H46 H 0.9601 0.0162 -0.0384 0.032 Uiso 1 1 calc R U . . .
C51 C 0.7753(7) -0.0981(5) -0.0053(4) 0.023(2) Uani 1 1 d . . . . .
C52 C 0.7267(9) -0.1435(6) -0.0221(4) 0.034(3) Uani 1 1 d . . . . .
H52 H 0.7076 -0.1410 -0.0496 0.041 Uiso 1 1 calc R U . . .
C53 C 0.7069(9) -0.1914(7) 0.0009(4) 0.037(3) Uani 1 1 d . . . . .
H53 H 0.6747 -0.2224 -0.0109 0.044 Uiso 1 1 calc R U . . .
C54 C 0.7330(9) -0.1955(6) 0.0411(4) 0.039(3) Uani 1 1 d . . . . .
H54 H 0.7167 -0.2279 0.0573 0.046 Uiso 1 1 calc R U . . .
C55 C 0.7823(10) -0.1527(7) 0.0572(4) 0.043(4) Uani 1 1 d . . . . .
H55 H 0.8019 -0.1564 0.0845 0.051 Uiso 1 1 calc R U . . .
C56 C 0.8045(8) -0.1040(6) 0.0348(4) 0.031(3) Uani 1 1 d . . . . .
H56 H 0.8393 -0.0747 0.0466 0.038 Uiso 1 1 calc R U . . .
C61 C 0.7336(7) -0.0308(5) -0.0788(3) 0.022(2) Uani 1 1 d . . . . .
C62 C 0.7568(8) -0.0191(6) -0.1173(3) 0.027(3) Uani 1 1 d . . . . .
H62 H 0.8103 -0.0168 -0.1217 0.033 Uiso 1 1 calc R U . . .
C65 C 0.6004(8) -0.0261(7) -0.1059(4) 0.038(3) Uani 1 1 d . . . . .
H65 H 0.5469 -0.0290 -0.1019 0.045 Uiso 1 1 calc R U . . .
C63 C 0.7019(9) -0.0107(6) -0.1491(4) 0.036(3) Uani 1 1 d . . . . .
H63 H 0.7183 -0.0019 -0.1751 0.044 Uiso 1 1 calc R U . . .
C64 C 0.6247(9) -0.0149(7) -0.1439(4) 0.039(3) Uani 1 1 d . . . . .
H64 H 0.5879 -0.0101 -0.1663 0.047 Uiso 1 1 calc R U . . .
C66 C 0.6553(8) -0.0330(6) -0.0736(4) 0.034(3) Uani 1 1 d . . . . .
H66 H 0.6385 -0.0395 -0.0474 0.041 Uiso 1 1 calc R U . . .
P2 P 0.97093(16) 0.13841(13) 0.10760(9) 0.0177(6) Uani 1 1 d . . . . .
C71 C 1.0477(7) 0.0945(6) 0.1348(3) 0.025(3) Uani 1 1 d . . . . .
C72 C 1.1180(8) 0.1224(7) 0.1453(4) 0.037(3) Uani 1 1 d . . . . .
H72 H 1.1249 0.1643 0.1404 0.045 Uiso 1 1 calc R U . . .
C73 C 1.1777(8) 0.0880(7) 0.1629(5) 0.040(3) Uani 1 1 d . . . . .
H73 H 1.2255 0.1071 0.1707 0.048 Uiso 1 1 calc R U . . .
C74 C 1.1699(8) 0.0260(7) 0.1696(4) 0.039(3) Uani 1 1 d . . . . .
H74 H 1.2125 0.0027 0.1806 0.046 Uiso 1 1 calc R U . . .
C75 C 1.0985(8) -0.0011(6) 0.1599(4) 0.032(3) Uani 1 1 d . . . . .
H75 H 1.0907 -0.0427 0.1656 0.039 Uiso 1 1 calc R U . . .
C76 C 1.0382(6) 0.0338(6) 0.1414(3) 0.023(2) Uani 1 1 d . . . . .
H76 H 0.9903 0.0151 0.1333 0.027 Uiso 1 1 calc R U . . .
C81 C 0.9524(6) 0.2030(5) 0.1401(3) 0.021(2) Uani 1 1 d . . . . .
C82 C 0.9828(8) 0.2089(6) 0.1791(4) 0.032(3) Uani 1 1 d . . . . .
H82 H 1.0177 0.1792 0.1902 0.038 Uiso 1 1 calc R U . . .
C83 C 0.9630(11) 0.2580(7) 0.2026(5) 0.053(5) Uani 1 1 d . . . . .
H83 H 0.9867 0.2625 0.2291 0.064 Uiso 1 1 calc R U . . .
C84 C 0.9101(10) 0.2994(6) 0.1881(4) 0.044(4) Uani 1 1 d . . . . .
H84 H 0.8956 0.3319 0.2048 0.052 Uiso 1 1 calc R U . . .
C85 C 0.8772(8) 0.2943(6) 0.1489(4) 0.031(3) Uani 1 1 d . . . . .
H85 H 0.8408 0.3233 0.1383 0.037 Uiso 1 1 calc R U . . .
C86 C 0.8985(7) 0.2460(5) 0.1254(4) 0.025(3) Uani 1 1 d . . . . .
H86 H 0.8759 0.2422 0.0986 0.030 Uiso 1 1 calc R U . . .
C91 C 1.0234(6) 0.1695(6) 0.0664(4) 0.022(2) Uani 1 1 d . . . . .
C92 C 1.0221(8) 0.2307(6) 0.0559(4) 0.031(3) Uani 1 1 d . . . . .
H92 H 0.9938 0.2585 0.0710 0.037 Uiso 1 1 calc R U . . .
C93 C 1.0619(8) 0.2516(7) 0.0236(4) 0.039(3) Uani 1 1 d . . . . .
H93 H 1.0599 0.2933 0.0164 0.046 Uiso 1 1 calc R U . . .
C94 C 1.1043(8) 0.2111(8) 0.0021(4) 0.041(4) Uani 1 1 d . . . . .
H94 H 1.1320 0.2246 -0.0198 0.049 Uiso 1 1 calc R U . . .
C95 C 1.1054(8) 0.1512(8) 0.0130(5) 0.045(4) Uani 1 1 d . . . . .
H95 H 1.1333 0.1233 -0.0022 0.054 Uiso 1 1 calc R U . . .
C96 C 1.0677(8) 0.1304(7) 0.0450(4) 0.036(3) Uani 1 1 d . . . . .
H96 H 1.0718 0.0889 0.0526 0.044 Uiso 1 1 calc R U . . .
Ru3 Ru 0.36809(5) 0.77833(4) -0.02201(2) 0.01531(17) Uani 1 1 d . . . . .
Ru4 Ru 0.44457(5) 0.69326(4) -0.08388(3) 0.01526(17) Uani 1 1 d . . . . .
Cl4 Cl 0.41136(16) 0.67106(12) -0.01660(8) 0.0186(5) Uani 1 1 d . . . . .
Cl5 Cl 0.31722(15) 0.74583(12) -0.08725(8) 0.0182(5) Uani 1 1 d . . . . .
Cl6 Cl 0.48917(14) 0.78918(12) -0.05424(8) 0.0179(5) Uani 1 1 d . . . . .
O101 O 0.4010(4) 0.7954(3) 0.0375(2) 0.0175(16) Uani 1 1 d . . . . .
C102 C 0.3457(7) 0.7935(5) 0.0603(3) 0.020(2) Uani 1 1 d . . . . .
C103 C 0.3559(7) 0.8083(5) 0.1031(4) 0.024(3) Uani 1 1 d . . . . .
C104 C 0.4286(8) 0.8214(5) 0.1207(4) 0.027(3) Uani 1 1 d . . . . .
H104 H 0.4726 0.8185 0.1054 0.033 Uiso 1 1 calc R U . . .
C105 C 0.4374(9) 0.8389(6) 0.1612(4) 0.035(3) Uani 1 1 d . . . . .
H105 H 0.4868 0.8493 0.1735 0.042 Uiso 1 1 calc R U . . .
C106 C 0.3724(9) 0.8408(6) 0.1831(4) 0.037(3) Uani 1 1 d . . . . .
H106 H 0.3778 0.8529 0.2105 0.044 Uiso 1 1 calc R U . . .
C107 C 0.3011(9) 0.8258(6) 0.1665(4) 0.033(3) Uani 1 1 d . . . . .
H107 H 0.2580 0.8267 0.1826 0.039 Uiso 1 1 calc R U . . .
C108 C 0.2903(8) 0.8088(6) 0.1258(4) 0.029(3) Uani 1 1 d . . . . .
C109 C 0.2134(7) 0.7926(6) 0.1072(4) 0.027(3) Uani 1 1 d . . . . .
C110 C 0.1474(8) 0.7947(7) 0.1289(4) 0.037(3) Uani 1 1 d . . . . .
H110 H 0.1518 0.8077 0.1563 0.045 Uiso 1 1 calc R U . . .
C111 C 0.0756(9) 0.7783(8) 0.1114(4) 0.043(4) Uani 1 1 d . . . . .
H111 H 0.0317 0.7794 0.1269 0.051 Uiso 1 1 calc R U . . .
C112 C 0.0672(8) 0.7604(7) 0.0715(4) 0.040(3) Uani 1 1 d . . . . .
H112 H 0.0176 0.7501 0.0596 0.048 Uiso 1 1 calc R U . . .
C113 C 0.1303(7) 0.7575(6) 0.0494(4) 0.028(3) Uani 1 1 d . . . . .
H113 H 0.1246 0.7442 0.0221 0.033 Uiso 1 1 calc R U . . .
C114 C 0.2039(7) 0.7742(5) 0.0667(3) 0.022(2) Uani 1 1 d . . . . .
C115 C 0.2710(6) 0.7763(5) 0.0428(3) 0.017(2) Uani 1 1 d . . . . .
N116 N 0.2727(5) 0.7654(4) 0.0044(3) 0.0188(19) Uani 1 1 d . . . . .
H116 H 0.2310 0.7522 -0.0096 0.023 Uiso 1 1 calc R U . . .
O121 O 0.4522(4) 0.7042(4) -0.1450(2) 0.0199(17) Uani 1 1 d . . . . .
C122 C 0.4340(6) 0.6559(5) -0.1654(3) 0.017(2) Uani 1 1 d . . . . .
C123 C 0.4401(6) 0.6528(6) -0.2084(3) 0.021(2) Uani 1 1 d . . . . .
C124 C 0.4614(7) 0.7041(6) -0.2301(3) 0.024(3) Uani 1 1 d . . . . .
H124 H 0.4725 0.7414 -0.2166 0.029 Uiso 1 1 calc R U . . .
C125 C 0.4659(8) 0.6995(7) -0.2713(4) 0.031(3) Uani 1 1 d . . . . .
H125 H 0.4783 0.7340 -0.2867 0.037 Uiso 1 1 calc R U . . .
C126 C 0.4523(7) 0.6444(7) -0.2898(4) 0.032(3) Uani 1 1 d . . . . .
H126 H 0.4567 0.6415 -0.3181 0.038 Uiso 1 1 calc R U . . .
C127 C 0.4329(7) 0.5943(6) -0.2696(4) 0.028(3) Uani 1 1 d . . . . .
H127 H 0.4238 0.5575 -0.2840 0.034 Uiso 1 1 calc R U . . .
C128 C 0.4259(6) 0.5955(6) -0.2272(3) 0.023(3) Uani 1 1 d . . . . .
C129 C 0.4033(6) 0.5430(5) -0.2049(3) 0.021(2) Uani 1 1 d . . . . .
C130 C 0.3942(7) 0.4854(6) -0.2225(4) 0.028(3) Uani 1 1 d . . . . .
H130 H 0.4055 0.4804 -0.2499 0.033 Uiso 1 1 calc R U . . .
C131 C 0.3698(8) 0.4361(6) -0.2017(4) 0.031(3) Uani 1 1 d . . . . .
H131 H 0.3623 0.3983 -0.2150 0.038 Uiso 1 1 calc R U . . .
C132 C 0.3560(7) 0.4414(6) -0.1611(4) 0.029(3) Uani 1 1 d . . . . .
H132 H 0.3393 0.4073 -0.1466 0.034 Uiso 1 1 calc R U . . .
C133 C 0.3668(7) 0.4970(5) -0.1420(3) 0.020(2) Uani 1 1 d . . . . .
H133 H 0.3580 0.5009 -0.1142 0.024 Uiso 1 1 calc R U . . .
C134 C 0.3911(6) 0.5479(5) -0.1637(4) 0.020(2) Uani 1 1 d . . . . .
C135 C 0.4081(5) 0.6046(5) -0.1436(3) 0.015(2) Uani 1 1 d . U . . .
N136 N 0.4051(5) 0.6168(4) -0.1053(3) 0.0168(19) Uani 1 1 d . . . . .
H136 H 0.3852 0.5904 -0.0892 0.020 Uiso 1 1 calc R U . . .
P3 P 0.34678(16) 0.88000(13) -0.03143(8) 0.0159(5) Uani 1 1 d . . . . .
C141 C 0.4312(7) 0.9275(5) -0.0165(3) 0.020(2) Uani 1 1 d . . . . .
C142 C 0.4320(7) 0.9874(6) -0.0305(4) 0.026(3) Uani 1 1 d . . . . .
H142 H 0.3926 1.0015 -0.0496 0.032 Uiso 1 1 calc R U . . .
C143 C 0.4909(7) 1.0256(6) -0.0162(4) 0.027(3) Uani 1 1 d . . . . .
H143 H 0.4918 1.0663 -0.0254 0.032 Uiso 1 1 calc R U . . .
C144 C 0.5490(7) 1.0048(6) 0.0117(3) 0.024(3) Uani 1 1 d . . . . .
H144 H 0.5888 1.0316 0.0217 0.029 Uiso 1 1 calc R U . . .
C145 C 0.5488(7) 0.9453(6) 0.0247(4) 0.025(3) Uani 1 1 d . . . . .
H145 H 0.5892 0.9311 0.0432 0.029 Uiso 1 1 calc R U . . .
C146 C 0.4911(6) 0.9070(6) 0.0112(4) 0.023(2) Uani 1 1 d . . . . .
H146 H 0.4911 0.8663 0.0205 0.027 Uiso 1 1 calc R U . . .
C151 C 0.3175(7) 0.9066(5) -0.0827(4) 0.023(2) Uani 1 1 d . . . . .
C152 C 0.3598(8) 0.8851(6) -0.1136(3) 0.029(3) Uani 1 1 d . . . . .
H152 H 0.4009 0.8571 -0.1081 0.035 Uiso 1 1 calc R U . . .
C153 C 0.3409(9) 0.9051(7) -0.1526(4) 0.040(3) Uani 1 1 d . . . . .
H153 H 0.3704 0.8912 -0.1738 0.048 Uiso 1 1 calc R U . . .
C154 C 0.2817(10) 0.9437(8) -0.1613(5) 0.049(4) Uani 1 1 d . . . . .
H154 H 0.2686 0.9555 -0.1884 0.059 Uiso 1 1 calc R U . . .
C155 C 0.2408(10) 0.9657(8) -0.1307(5) 0.052(4) Uani 1 1 d . . . . .
H155 H 0.2004 0.9942 -0.1365 0.063 Uiso 1 1 calc R U . . .
C156 C 0.2576(8) 0.9469(6) -0.0914(4) 0.035(3) Uani 1 1 d . . . . .
H156 H 0.2282 0.9616 -0.0704 0.042 Uiso 1 1 calc R U . . .
C161 C 0.2718(7) 0.9068(5) 0.0007(3) 0.019(2) Uani 1 1 d . . . . .
C162 C 0.2930(8) 0.9333(6) 0.0370(4) 0.029(3) Uani 1 1 d . . . . .
H162 H 0.3459 0.9414 0.0444 0.034 Uiso 1 1 calc R U . . .
C163 C 0.2359(8) 0.9484(6) 0.0635(4) 0.033(3) Uani 1 1 d . . . . .
H163 H 0.2503 0.9658 0.0891 0.040 Uiso 1 1 calc R U . . .
C164 C 0.1591(9) 0.9378(7) 0.0520(4) 0.043(4) Uani 1 1 d . . . . .
H164 H 0.1207 0.9491 0.0696 0.052 Uiso 1 1 calc R U . . .
C165 C 0.1370(7) 0.9111(7) 0.0153(4) 0.036(3) Uani 1 1 d . . . . .
H165 H 0.0838 0.9042 0.0078 0.043 Uiso 1 1 calc R U . . .
C166 C 0.1939(8) 0.8943(6) -0.0107(4) 0.030(3) Uani 1 1 d . . . . .
H166 H 0.1798 0.8748 -0.0357 0.035 Uiso 1 1 calc R U . . .
P4 P 0.57202(16) 0.66423(13) -0.08112(9) 0.0177(6) Uani 1 1 d . . . . .
C171 C 0.5847(6) 0.6001(5) -0.1145(3) 0.020(2) Uani 1 1 d . . . . .
C172 C 0.5667(6) 0.5419(5) -0.1014(4) 0.023(3) Uani 1 1 d . . . . .
H172 H 0.5509 0.5359 -0.0750 0.028 Uiso 1 1 calc R U . . .
C173 C 0.5722(8) 0.4927(6) -0.1275(4) 0.031(3) Uani 1 1 d . . . . .
H173 H 0.5603 0.4530 -0.1188 0.037 Uiso 1 1 calc R U . . .
C174 C 0.5951(7) 0.5022(6) -0.1664(4) 0.031(3) Uani 1 1 d . . . . .
H174 H 0.5994 0.4688 -0.1841 0.037 Uiso 1 1 calc R U . . .
C175 C 0.6116(7) 0.5594(6) -0.1792(4) 0.029(3) Uani 1 1 d . . . . .
H175 H 0.6260 0.5658 -0.2059 0.035 Uiso 1 1 calc R U . . .
C176 C 0.6071(6) 0.6077(6) -0.1532(4) 0.023(2) Uani 1 1 d . . . . .
H176 H 0.6197 0.6471 -0.1622 0.028 Uiso 1 1 calc R U . . .
C181 C 0.6380(7) 0.7205(5) -0.1001(3) 0.018(2) Uani 1 1 d . . . . .
C182 C 0.7152(7) 0.7164(5) -0.0920(4) 0.024(3) Uani 1 1 d . . . . .
H182 H 0.7355 0.6854 -0.0745 0.029 Uiso 1 1 calc R U . . .
C183 C 0.7658(7) 0.7567(6) -0.1088(4) 0.029(3) Uani 1 1 d . . . . .
H183 H 0.8200 0.7526 -0.1028 0.035 Uiso 1 1 calc R U . . .
C184 C 0.7378(8) 0.8019(6) -0.1337(4) 0.030(3) Uani 1 1 d . . . . .
H184 H 0.7725 0.8295 -0.1448 0.036 Uiso 1 1 calc R U . . .
C185 C 0.6597(7) 0.8078(6) -0.1427(4) 0.030(3) Uani 1 1 d . . . . .
H185 H 0.6404 0.8389 -0.1605 0.036 Uiso 1 1 calc R U . . .
C186 C 0.6087(7) 0.7680(6) -0.1256(3) 0.024(3) Uani 1 1 d . . . . .
H186 H 0.5545 0.7727 -0.1310 0.028 Uiso 1 1 calc R U . . .
C191 C 0.6206(7) 0.6421(5) -0.0328(3) 0.022(2) Uani 1 1 d . . . . .
C192 C 0.6001(7) 0.6722(5) 0.0021(4) 0.024(2) Uani 1 1 d . . . . .
H192 H 0.5618 0.7030 0.0006 0.029 Uiso 1 1 calc R U . . .
C193 C 0.6381(8) 0.6554(6) 0.0392(4) 0.032(3) Uani 1 1 d . . . . .
H193 H 0.6255 0.6758 0.0631 0.038 Uiso 1 1 calc R U . . .
C194 C 0.6920(9) 0.6109(6) 0.0419(4) 0.038(3) Uani 1 1 d . . . . .
H194 H 0.7158 0.5998 0.0674 0.046 Uiso 1 1 calc R U . . .
C195 C 0.7122(7) 0.5818(6) 0.0072(4) 0.028(3) Uani 1 1 d . . . . .
H195 H 0.7509 0.5513 0.0088 0.034 Uiso 1 1 calc R U . . .
C196 C 0.6760(7) 0.5971(5) -0.0297(4) 0.026(3) Uani 1 1 d . . . . .
H196 H 0.6895 0.5765 -0.0533 0.032 Uiso 1 1 calc R U . . .
Ru5 Ru 0.69960(5) 0.78610(4) 0.55721(2) 0.01374(16) Uani 1 1 d . . . . .
Ru6 Ru 0.59684(5) 0.73217(4) 0.48280(2) 0.01399(17) Uani 1 1 d . . . . .
Cl7 Cl 0.65897(15) 0.68186(12) 0.53873(8) 0.0193(5) Uani 1 1 d . . . . .
Cl8 Cl 0.72317(14) 0.79043(12) 0.48655(7) 0.0172(5) Uani 1 1 d . . . . .
Cl9 Cl 0.57078(15) 0.81539(12) 0.52843(8) 0.0180(5) Uani 1 1 d . . . . .
O201 O 0.6815(4) 0.7703(3) 0.6168(2) 0.0167(15) Uani 1 1 d . . . . .
C202 C 0.7399(6) 0.7500(5) 0.6375(3) 0.016(2) Uani 1 1 d . . . . .
C203 C 0.7389(7) 0.7400(6) 0.6805(4) 0.025(3) Uani 1 1 d . . . . .
C204 C 0.6743(7) 0.7541(6) 0.7013(4) 0.026(3) Uani 1 1 d . . . . .
H204 H 0.6295 0.7704 0.6871 0.031 Uiso 1 1 calc R U . . .
C205 C 0.6749(8) 0.7446(7) 0.7420(4) 0.035(3) Uani 1 1 d . . . . .
H205 H 0.6304 0.7540 0.7559 0.042 Uiso 1 1 calc R U . . .
C206 C 0.7405(9) 0.7212(7) 0.7632(4) 0.037(3) Uani 1 1 d . . . . .
H206 H 0.7401 0.7141 0.7914 0.045 Uiso 1 1 calc R U . . .
C207 C 0.8069(8) 0.7083(6) 0.7433(4) 0.031(3) Uani 1 1 d . . . . .
H207 H 0.8515 0.6935 0.7584 0.037 Uiso 1 1 calc R U . . .
C208 C 0.8094(7) 0.7165(5) 0.7014(3) 0.023(3) Uani 1 1 d . . . . .
C209 C 0.8772(7) 0.7042(5) 0.6796(4) 0.024(3) Uani 1 1 d . . . . .
C210 C 0.9466(7) 0.6837(5) 0.6999(4) 0.029(3) Uani 1 1 d . . . . .
H210 H 0.9479 0.6762 0.7281 0.035 Uiso 1 1 calc R U . . .
C211 C 1.0126(8) 0.6742(7) 0.6800(5) 0.038(3) Uani 1 1 d . . . . .
H211 H 1.0587 0.6608 0.6944 0.046 Uiso 1 1 calc R U . . .
C212 C 1.0112(7) 0.6842(6) 0.6387(5) 0.035(3) Uani 1 1 d . . . . .
H212 H 1.0566 0.6776 0.6249 0.042 Uiso 1 1 calc R U . . .
C213 C 0.9450(7) 0.7037(5) 0.6176(4) 0.026(3) Uani 1 1 d . . . . .
H213 H 0.9448 0.7109 0.5894 0.031 Uiso 1 1 calc R U . . .
C214 C 0.8773(6) 0.7131(5) 0.6377(3) 0.019(2) Uani 1 1 d . . . . .
C215 C 0.8081(6) 0.7375(5) 0.6165(3) 0.016(2) Uani 1 1 d . . . . .
N216 N 0.7985(5) 0.7521(4) 0.5781(3) 0.0181(19) Uani 1 1 d . . . . .
H216 H 0.8361 0.7467 0.5621 0.022 Uiso 1 1 calc R U . . .
O221 O 0.5552(4) 0.7694(4) 0.4292(2) 0.0200(16) Uani 1 1 d . . . . .
C222 C 0.5615(6) 0.7364(6) 0.3981(4) 0.023(2) Uani 1 1 d . . . . .
C223 C 0.5340(7) 0.7534(6) 0.3580(4) 0.024(3) Uani 1 1 d . . . . .
C224 C 0.4988(9) 0.8098(7) 0.3502(4) 0.038(3) Uani 1 1 d . . . . .
H224 H 0.4913 0.8366 0.3720 0.045 Uiso 1 1 calc R U . . .
C225 C 0.4752(9) 0.8267(8) 0.3121(5) 0.047(4) Uani 1 1 d . . . . .
H225 H 0.4503 0.8646 0.3073 0.056 Uiso 1 1 calc R U . . .
C226 C 0.4878(9) 0.7877(8) 0.2792(5) 0.048(4) Uani 1 1 d . . . . .
H226 H 0.4719 0.7993 0.2524 0.058 Uiso 1 1 calc R U . . .
C227 C 0.5229(9) 0.7334(7) 0.2869(4) 0.041(4) Uani 1 1 d . . . . .
H227 H 0.5319 0.7078 0.2648 0.049 Uiso 1 1 calc R U . . .
C228 C 0.5465(8) 0.7133(6) 0.3258(4) 0.030(3) Uani 1 1 d . . . . .
C229 C 0.5789(7) 0.6529(6) 0.3329(4) 0.026(3) Uani 1 1 d . . . . .
C230 C 0.5861(9) 0.6098(7) 0.3023(4) 0.038(3) Uani 1 1 d . . . . .
H230 H 0.5682 0.6202 0.2755 0.046 Uiso 1 1 calc R U . . .
C231 C 0.6171(8) 0.5546(7) 0.3090(4) 0.036(3) Uani 1 1 d . . . . .
H231 H 0.6201 0.5270 0.2873 0.043 Uiso 1 1 calc R U . . .
C232 C 0.6452(7) 0.5375(6) 0.3485(4) 0.030(3) Uani 1 1 d . . . . .
H232 H 0.6676 0.4987 0.3534 0.036 Uiso 1 1 calc R U . . .
C233 C 0.6395(7) 0.5777(6) 0.3794(3) 0.025(3) Uani 1 1 d . . . . .
H233 H 0.6576 0.5664 0.4059 0.030 Uiso 1 1 calc R U . . .
C234 C 0.6074(6) 0.6356(6) 0.3725(3) 0.020(2) Uani 1 1 d . . . . .
C235 C 0.5999(6) 0.6783(5) 0.4056(3) 0.016(2) Uani 1 1 d . . . . .
N236 N 0.6223(5) 0.6711(4) 0.4435(3) 0.0175(19) Uani 1 1 d . . . . .
H236 H 0.6489 0.6387 0.4514 0.021 Uiso 1 1 calc R U . . .
P5 P 0.73153(16) 0.88380(13) 0.57695(8) 0.0159(5) Uani 1 1 d . . . . .
C241 C 0.6604(7) 0.9216(5) 0.6062(3) 0.021(2) Uani 1 1 d . . . . .
C242 C 0.6734(8) 0.9817(6) 0.6171(4) 0.028(3) Uani 1 1 d . . . . .
H242 H 0.7184 1.0021 0.6094 0.034 Uiso 1 1 calc R U . . .
C243 C 0.6203(9) 1.0116(7) 0.6392(5) 0.044(4) Uani 1 1 d . . . . .
H243 H 0.6287 1.0529 0.6460 0.052 Uiso 1 1 calc R U . . .
C244 C 0.5576(9) 0.9837(7) 0.6512(5) 0.043(4) Uani 1 1 d . . . . .
H244 H 0.5229 1.0050 0.6669 0.051 Uiso 1 1 calc R U . . .
C245 C 0.5430(8) 0.9233(7) 0.6406(4) 0.036(3) Uani 1 1 d . . . . .
H245 H 0.4981 0.9034 0.6488 0.043 Uiso 1 1 calc R U . . .
C246 C 0.5949(7) 0.8927(6) 0.6181(3) 0.026(3) Uani 1 1 d . . . . .
H246 H 0.5855 0.8517 0.6108 0.031 Uiso 1 1 calc R U . . .
C251 C 0.7486(7) 0.9410(5) 0.5402(4) 0.021(2) Uani 1 1 d . . . . .
C252 C 0.8094(8) 0.9839(6) 0.5459(4) 0.031(3) Uani 1 1 d . . . . .
H252 H 0.8480 0.9788 0.5674 0.037 Uiso 1 1 calc R U . . .
C253 C 0.8129(8) 1.0332(6) 0.5203(4) 0.037(3) Uani 1 1 d . . . . .
H253 H 0.8532 1.0621 0.5245 0.044 Uiso 1 1 calc R U . . .
C254 C 0.7566(10) 1.0401(6) 0.4883(5) 0.046(4) Uani 1 1 d . . . . .
H254 H 0.7589 1.0735 0.4705 0.055 Uiso 1 1 calc R U . . .
C255 C 0.6971(8) 0.9979(7) 0.4826(4) 0.035(3) Uani 1 1 d . . . . .
H255 H 0.6581 1.0034 0.4614 0.042 Uiso 1 1 calc R U . . .
C256 C 0.6944(8) 0.9482(6) 0.5076(4) 0.030(3) Uani 1 1 d . . . . .
H256 H 0.6551 0.9186 0.5025 0.035 Uiso 1 1 calc R U . . .
C261 C 0.8187(6) 0.8800(5) 0.6114(3) 0.018(2) Uani 1 1 d . . . . .
C262 C 0.8147(7) 0.8765(5) 0.6524(4) 0.026(3) Uani 1 1 d . . . . .
H262 H 0.7667 0.8820 0.6640 0.031 Uiso 1 1 calc R U . . .
C263 C 0.8816(9) 0.8647(6) 0.6770(4) 0.038(3) Uani 1 1 d . . . . .
H263 H 0.8797 0.8637 0.7055 0.046 Uiso 1 1 calc R U . . .
C264 C 0.9497(8) 0.8547(6) 0.6601(5) 0.040(4) Uani 1 1 d . . . . .
H264 H 0.9942 0.8449 0.6771 0.047 Uiso 1 1 calc R U . . .
C265 C 0.9563(8) 0.8583(6) 0.6201(5) 0.038(3) Uani 1 1 d . . . . .
H265 H 1.0049 0.8520 0.6093 0.045 Uiso 1 1 calc R U . . .
C266 C 0.8919(7) 0.8711(6) 0.5948(4) 0.024(2) Uani 1 1 d . . . . .
H266 H 0.8960 0.8740 0.5665 0.029 Uiso 1 1 calc R U . . .
P6 P 0.48678(16) 0.67954(12) 0.49626(8) 0.0157(6) Uani 1 1 d . . . . .
C271 C 0.5011(6) 0.5966(5) 0.4970(3) 0.018(2) Uani 1 1 d . . . . .
C272 C 0.5111(7) 0.5650(6) 0.4606(4) 0.028(3) Uani 1 1 d . . . . .
H272 H 0.5093 0.5863 0.4357 0.033 Uiso 1 1 calc R U . . .
C273 C 0.5234(8) 0.5040(6) 0.4615(4) 0.031(3) Uani 1 1 d . . . . .
H273 H 0.5274 0.4825 0.4370 0.037 Uiso 1 1 calc R U . . .
C274 C 0.5300(8) 0.4736(6) 0.4972(4) 0.033(3) Uani 1 1 d . . . . .
H274 H 0.5399 0.4312 0.4974 0.039 Uiso 1 1 calc R U . . .
C275 C 0.5226(8) 0.5033(6) 0.5328(4) 0.032(3) Uani 1 1 d . . . . .
H275 H 0.5276 0.4815 0.5575 0.038 Uiso 1 1 calc R U . . .
C276 C 0.5077(7) 0.5657(6) 0.5333(4) 0.025(3) Uani 1 1 d . . . . .
H276 H 0.5023 0.5864 0.5580 0.030 Uiso 1 1 calc R U . . .
C281 C 0.4449(7) 0.6950(5) 0.5443(3) 0.021(2) Uani 1 1 d . . . . .
C282 C 0.3664(7) 0.6837(6) 0.5471(4) 0.026(3) Uani 1 1 d . . . . .
H282 H 0.3363 0.6687 0.5243 0.031 Uiso 1 1 calc R U . . .
C283 C 0.3318(8) 0.6938(7) 0.5826(4) 0.034(3) Uani 1 1 d . . . . .
H283 H 0.2782 0.6861 0.5840 0.040 Uiso 1 1 calc R U . . .
C284 C 0.3759(8) 0.7156(7) 0.6167(4) 0.036(3) Uani 1 1 d . . . . .
H284 H 0.3526 0.7238 0.6411 0.043 Uiso 1 1 calc R U . . .
C285 C 0.4540(8) 0.7246(6) 0.6136(4) 0.030(3) Uani 1 1 d . . . . .
H285 H 0.4850 0.7384 0.6365 0.036 Uiso 1 1 calc R U . . .
C286 C 0.4881(7) 0.7142(5) 0.5782(3) 0.021(2) Uani 1 1 d . . . . .
H286 H 0.5421 0.7203 0.5771 0.025 Uiso 1 1 calc R U . . .
C291 C 0.4085(7) 0.6920(5) 0.4581(3) 0.020(2) Uani 1 1 d . . . . .
C292 C 0.3611(7) 0.6467(6) 0.4421(4) 0.028(3) Uani 1 1 d . . . . .
H292 H 0.3677 0.6063 0.4517 0.033 Uiso 1 1 calc R U . . .
C293 C 0.3035(8) 0.6597(7) 0.4119(4) 0.038(3) Uani 1 1 d . . . . .
H293 H 0.2704 0.6283 0.4015 0.046 Uiso 1 1 calc R U . . .
C294 C 0.2942(6) 0.7179(7) 0.3970(4) 0.033(3) Uani 1 1 d . . . . .
H294 H 0.2577 0.7261 0.3749 0.040 Uiso 1 1 calc R U . . .
C295 C 0.3381(8) 0.7635(7) 0.4144(4) 0.038(3) Uani 1 1 d . . . . .
H295 H 0.3288 0.8041 0.4060 0.045 Uiso 1 1 calc R U . . .
C296 C 0.3960(7) 0.7513(6) 0.4441(4) 0.028(3) Uani 1 1 d . . . . .
H296 H 0.4276 0.7833 0.4550 0.033 Uiso 1 1 calc R U . . .
Ru7 Ru 0.85664(5) 0.55927(4) 0.52328(3) 0.01757(18) Uani 1 1 d . . . . .
Ru8 Ru 0.88000(5) 0.63325(4) 0.44282(3) 0.01702(18) Uani 1 1 d . . . . .
Cl10 Cl 0.88946(16) 0.66872(12) 0.51181(8) 0.0201(5) Uani 1 1 d . . . . .
Cl11 Cl 0.76839(15) 0.57729(12) 0.46667(8) 0.0200(5) Uani 1 1 d . . . . .
Cl12 Cl 0.95110(16) 0.54753(12) 0.47297(8) 0.0217(6) Uani 1 1 d . . . . .
O301 O 0.9200(4) 0.5487(4) 0.5785(3) 0.0235(18) Uani 1 1 d . . . . .
C302 C 0.8793(7) 0.5525(5) 0.6088(3) 0.022(2) Uani 1 1 d . . . . .
C303 C 0.9095(7) 0.5391(6) 0.6497(4) 0.026(3) Uani 1 1 d . . . . .
C304 C 0.9852(8) 0.5193(7) 0.6566(5) 0.038(3) Uani 1 1 d . . . . .
H304 H 1.0165 0.5138 0.6346 0.046 Uiso 1 1 calc R U . . .
C305 C 1.0149(8) 0.5074(7) 0.6952(5) 0.046(4) Uani 1 1 d . . . . .
H305 H 1.0665 0.4932 0.6999 0.055 Uiso 1 1 calc R U . . .
C306 C 0.9680(9) 0.5164(7) 0.7277(5) 0.047(4) Uani 1 1 d . . . . .
H306 H 0.9880 0.5080 0.7545 0.056 Uiso 1 1 calc R U . . .
C307 C 0.8939(8) 0.5373(7) 0.7208(4) 0.038(3) Uani 1 1 d . . . . .
H307 H 0.8633 0.5448 0.7429 0.045 Uiso 1 1 calc R U . . .
C308 C 0.8630(8) 0.5474(6) 0.6814(4) 0.028(3) Uani 1 1 d . . . . .
C309 C 0.7803(7) 0.5668(5) 0.6740(3) 0.024(2) Uani 1 1 d . . . . .
C310 C 0.7303(8) 0.5743(6) 0.7049(4) 0.031(3) Uani 1 1 d . . . . .
H310 H 0.7488 0.5662 0.7320 0.037 Uiso 1 1 calc R U . . .
C311 C 0.6563(9) 0.5927(6) 0.6971(4) 0.036(3) Uani 1 1 d . . . . .
H311 H 0.6241 0.5975 0.7188 0.043 Uiso 1 1 calc R U . . .
C312 C 0.6267(8) 0.6047(6) 0.6585(4) 0.031(3) Uani 1 1 d . . . . .
H312 H 0.5749 0.6181 0.6536 0.037 Uiso 1 1 calc R U . . .
C313 C 0.6730(7) 0.5970(5) 0.6268(3) 0.025(3) Uani 1 1 d . . . . .
H313 H 0.6526 0.6048 0.6000 0.029 Uiso 1 1 calc R U . . .
C314 C 0.7498(6) 0.5779(5) 0.6337(3) 0.018(2) Uani 1 1 d . . . . .
C315 C 0.7994(7) 0.5697(5) 0.6012(3) 0.019(2) Uani 1 1 d . . . . .
N316 N 0.7811(5) 0.5746(4) 0.5621(3) 0.0184(19) Uani 1 1 d . . . . .
H316 H 0.7338 0.5851 0.5535 0.022 Uiso 1 1 calc R U . . .
O321 O 0.8521(5) 0.6040(4) 0.3851(2) 0.0221(17) Uani 1 1 d . . . . .
C322 C 0.8174(6) 0.6429(5) 0.3624(3) 0.019(2) Uani 1 1 d . . . . .
C323 C 0.7986(7) 0.6321(6) 0.3204(4) 0.027(3) Uani 1 1 d . . . . .
C324 C 0.8173(8) 0.5774(7) 0.3030(4) 0.037(3) Uani 1 1 d . . . . .
H324 H 0.8419 0.5464 0.3191 0.045 Uiso 1 1 calc R U . . .
C325 C 0.7997(11) 0.5681(10) 0.2622(5) 0.058(5) Uani 1 1 d . . . . .
H325 H 0.8110 0.5304 0.2502 0.070 Uiso 1 1 calc R U . . .
C326 C 0.7660(12) 0.6137(9) 0.2393(4) 0.057(5) Uani 1 1 d . . . . .
H326 H 0.7561 0.6074 0.2111 0.069 Uiso 1 1 calc R U . . .
C327 C 0.7462(10) 0.6677(8) 0.2553(4) 0.044(4) Uani 1 1 d . . . . .
H327 H 0.7215 0.6975 0.2383 0.053 Uiso 1 1 calc R U . . .
C328 C 0.7617(8) 0.6802(6) 0.2967(4) 0.034(3) Uani 1 1 d . . . . .
C329 C 0.7414(7) 0.7364(6) 0.3154(4) 0.028(3) Uani 1 1 d . . . . .
C330 C 0.7052(8) 0.7842(7) 0.2937(4) 0.039(3) Uani 1 1 d . . . . .
H330 H 0.6952 0.7799 0.2654 0.047 Uiso 1 1 calc R U . . .
C331 C 0.6836(9) 0.8368(7) 0.3116(5) 0.043(4) Uani 1 1 d . . . . .
H331 H 0.6584 0.8676 0.2956 0.051 Uiso 1 1 calc R U . . .
C332 C 0.6976(7) 0.8454(6) 0.3517(4) 0.030(3) Uani 1 1 d . . . . .
H332 H 0.6821 0.8822 0.3636 0.036 Uiso 1 1 calc R U . . .
C333 C 0.7342(7) 0.8015(5) 0.3757(4) 0.026(3) Uani 1 1 d . . . . .
H333 H 0.7447 0.8082 0.4038 0.031 Uiso 1 1 calc R U . . .
C334 C 0.7556(7) 0.7470(6) 0.3581(4) 0.024(3) Uani 1 1 d . . . . .
C335 C 0.7960(7) 0.6991(6) 0.3814(3) 0.024(2) Uani 1 1 d . . . . .
N336 N 0.8181(5) 0.7004(4) 0.4197(3) 0.0178(19) Uani 1 1 d . . . . .
H336 H 0.8053 0.7309 0.4350 0.021 Uiso 1 1 calc R U . . .
P7 P 0.84284(17) 0.45568(13) 0.52055(9) 0.0193(6) Uani 1 1 d . . . . .
C341 C 0.9356(7) 0.4171(5) 0.5177(4) 0.027(3) Uani 1 1 d . . . . .
C342 C 0.9419(8) 0.3638(6) 0.4956(4) 0.032(3) Uani 1 1 d . . . . .
H342 H 0.8973 0.3468 0.4816 0.039 Uiso 1 1 calc R U . . .
C343 C 1.0138(9) 0.3353(7) 0.4940(4) 0.039(4) Uani 1 1 d . . . . .
H343 H 1.0176 0.2985 0.4794 0.046 Uiso 1 1 calc R U . . .
C344 C 1.0776(8) 0.3598(7) 0.5132(5) 0.041(4) Uani 1 1 d . . . . .
H344 H 1.1260 0.3400 0.5120 0.049 Uiso 1 1 calc R U . . .
C345 C 1.0734(8) 0.4144(6) 0.5349(4) 0.034(3) Uani 1 1 d . . . . .
H345 H 1.1189 0.4318 0.5476 0.041 Uiso 1 1 calc R U . . .
C346 C 1.0031(7) 0.4424(6) 0.5375(4) 0.027(3) Uani 1 1 d . . . . .
H346 H 0.9999 0.4788 0.5526 0.032 Uiso 1 1 calc R U . . .
C351 C 0.8014(7) 0.4290(5) 0.5661(4) 0.024(2) Uani 1 1 d . . . . .
C352 C 0.8454(7) 0.3979(6) 0.5956(4) 0.026(3) Uani 1 1 d . . . . .
H352 H 0.8970 0.3866 0.5914 0.031 Uiso 1 1 calc R U . . .
C353 C 0.8125(9) 0.3831(7) 0.6322(4) 0.038(3) Uani 1 1 d . . . . .
H353 H 0.8420 0.3619 0.6529 0.045 Uiso 1 1 calc R U . . .
C354 C 0.7382(8) 0.3996(6) 0.6376(4) 0.035(3) Uani 1 1 d . . . . .
H354 H 0.7158 0.3887 0.6619 0.042 Uiso 1 1 calc R U . . .
C355 C 0.6950(8) 0.4320(6) 0.6084(4) 0.033(3) Uani 1 1 d . . . . .
H355 H 0.6439 0.4446 0.6128 0.040 Uiso 1 1 calc R U . . .
C356 C 0.7272(7) 0.4456(5) 0.5727(4) 0.026(3) Uani 1 1 d . . . . .
H356 H 0.6973 0.4668 0.5522 0.031 Uiso 1 1 calc R U . . .
C361 C 0.7827(7) 0.4252(5) 0.4781(4) 0.024(3) Uani 1 1 d . . . . .
C362 C 0.8052(9) 0.4367(6) 0.4390(4) 0.035(3) Uani 1 1 d . . . . .
H362 H 0.8497 0.4606 0.4352 0.041 Uiso 1 1 calc R U . . .
C363 C 0.7618(11) 0.4128(7) 0.4058(4) 0.050(4) Uani 1 1 d . . . . .
H363 H 0.7768 0.4216 0.3795 0.060 Uiso 1 1 calc R U . . .
C364 C 0.6981(11) 0.3769(7) 0.4098(5) 0.052(4) Uani 1 1 d . . . . .
H364 H 0.6702 0.3605 0.3867 0.062 Uiso 1 1 calc R U . . .
C365 C 0.6753(8) 0.3653(6) 0.4480(5) 0.038(3) Uani 1 1 d . . . . .
H365 H 0.6307 0.3412 0.4512 0.045 Uiso 1 1 calc R U . . .
C366 C 0.7175(8) 0.3888(6) 0.4823(4) 0.034(3) Uani 1 1 d . . . . .
H366 H 0.7016 0.3799 0.5084 0.040 Uiso 1 1 calc R U . . .
P8 P 0.99278(16) 0.66841(13) 0.41932(9) 0.0179(6) Uani 1 1 d . . . . .
C371 C 0.9739(6) 0.7284(5) 0.3822(4) 0.020(2) Uani 1 1 d . . . . .
C372 C 0.9606(7) 0.7879(6) 0.3959(4) 0.028(3) Uani 1 1 d . . . . .
H372 H 0.9640 0.7963 0.4240 0.033 Uiso 1 1 calc R U . . .
C373 C 0.9427(8) 0.8336(6) 0.3688(4) 0.033(3) Uani 1 1 d . . . . .
H373 H 0.9348 0.8737 0.3782 0.040 Uiso 1 1 calc R U . . .
C374 C 0.9362(8) 0.8211(7) 0.3277(4) 0.039(3) Uani 1 1 d . . . . .
H374 H 0.9246 0.8527 0.3089 0.046 Uiso 1 1 calc R U . . .
C375 C 0.9466(8) 0.7634(7) 0.3143(4) 0.037(3) Uani 1 1 d . . . . .
H375 H 0.9405 0.7548 0.2862 0.044 Uiso 1 1 calc R U . . .
C376 C 0.9659(8) 0.7173(6) 0.3416(4) 0.028(3) Uani 1 1 d . . . . .
H376 H 0.9737 0.6775 0.3319 0.034 Uiso 1 1 calc R U . . .
C381 C 1.0414(7) 0.6119(6) 0.3898(3) 0.022(2) Uani 1 1 d . . . . .
C382 C 1.1098(7) 0.6286(7) 0.3731(4) 0.035(3) Uani 1 1 d . . . . .
H382 H 1.1323 0.6671 0.3792 0.042 Uiso 1 1 calc R U . . .
C383 C 1.1453(8) 0.5893(8) 0.3475(5) 0.043(4) Uani 1 1 d . . . . .
H383 H 1.1921 0.6011 0.3365 0.052 Uiso 1 1 calc R U . . .
C384 C 1.1146(8) 0.5353(7) 0.3381(4) 0.034(3) Uani 1 1 d . . . . .
H384 H 1.1388 0.5097 0.3199 0.041 Uiso 1 1 calc R U . . .
C385 C 1.0469(9) 0.5162(6) 0.3549(4) 0.039(3) Uani 1 1 d . . . . .
H385 H 1.0255 0.4774 0.3487 0.047 Uiso 1 1 calc R U . . .
C386 C 1.0116(7) 0.5552(5) 0.3810(4) 0.026(3) Uani 1 1 d . . . . .
H386 H 0.9661 0.5425 0.3929 0.031 Uiso 1 1 calc R U . . .
C391 C 1.0689(7) 0.6982(6) 0.4546(3) 0.026(3) Uani 1 1 d . . . . .
C392 C 1.1194(7) 0.7431(5) 0.4436(4) 0.023(2) Uani 1 1 d . . . . .
H392 H 1.1137 0.7599 0.4173 0.027 Uiso 1 1 calc R U . . .
C393 C 1.1771(7) 0.7634(6) 0.4704(4) 0.030(3) Uani 1 1 d . . . . .
H393 H 1.2116 0.7937 0.4622 0.036 Uiso 1 1 calc R U . . .
C394 C 1.1861(7) 0.7406(6) 0.5091(4) 0.026(3) Uani 1 1 d . . . . .
H394 H 1.2256 0.7556 0.5278 0.032 Uiso 1 1 calc R U . . .
C395 C 1.1363(7) 0.6955(6) 0.5202(4) 0.030(3) Uani 1 1 d . . . . .
H395 H 1.1432 0.6787 0.5465 0.035 Uiso 1 1 calc R U . . .
C396 C 1.0766(7) 0.6741(5) 0.4939(3) 0.022(2) Uani 1 1 d . . . . .
H396 H 1.0419 0.6441 0.5022 0.027 Uiso 1 1 calc R U . . .
C401 C 1.1302(11) 0.4680(12) 0.2212(7) 0.130(11) Uani 1 1 d G U . . .
C402 C 1.1798(15) 0.5091(8) 0.2414(8) 0.154(14) Uani 1 1 d G U . . .
H402 H 1.1644 0.5501 0.2441 0.185 Uiso 1 1 calc R U . . .
C403 C 1.2521(14) 0.4903(10) 0.2575(6) 0.133(12) Uani 1 1 d G U . . .
H403 H 1.2860 0.5185 0.2713 0.159 Uiso 1 1 calc R U . . .
C404 C 1.2747(10) 0.4304(11) 0.2534(6) 0.105(9) Uani 1 1 d G U . . .
H404 H 1.3241 0.4176 0.2644 0.126 Uiso 1 1 calc R U . . .
C405 C 1.2251(13) 0.3892(8) 0.2333(6) 0.103(8) Uani 1 1 d G U . . .
H405 H 1.2406 0.3483 0.2305 0.123 Uiso 1 1 calc R U . . .
C406 C 1.1529(12) 0.4080(11) 0.2172(6) 0.124(11) Uani 1 1 d G U . . .
H406 H 1.1190 0.3799 0.2034 0.148 Uiso 1 1 calc R U . . .
C407 C 1.046(3) 0.469(3) 0.2018(14) 0.195(19) Uani 1 1 d . U . . .
H40A H 1.0143 0.4408 0.2166 0.293 Uiso 1 1 calc R U . . .
H40B H 1.0460 0.4555 0.1736 0.293 Uiso 1 1 calc R U . . .
H40C H 1.0252 0.5096 0.2030 0.293 Uiso 1 1 calc R U . . .
I1 I 0.11967(7) 0.11907(7) 0.89309(4) 0.0693(4) Uani 1 1 d . . . . .
I2 I 0.24027(6) 0.19278(5) 0.86321(3) 0.0415(2) Uani 1 1 d . . . . .
I3 I 0.36310(7) 0.26602(5) 0.83491(4) 0.0557(3) Uani 1 1 d . . . . .
I21 I 0.82958(6) 0.07161(6) 0.38365(3) 0.0480(3) Uani 1 1 d . . . . .
I22 I 0.67226(5) 0.02876(4) 0.36915(2) 0.02907(18) Uani 1 1 d . . . . .
I23 I 0.51715(6) -0.01806(5) 0.35161(3) 0.0446(2) Uani 1 1 d . . . . .
I33 I -0.33537(9) 0.16033(8) 0.70747(8) 0.0365(4) Uani 0.8282(12) 1 d D . P A 1
I32 I -0.26614(7) 0.27493(5) 0.72399(3) 0.0282(2) Uani 0.8282(12) 1 d D . P A 1
I31 I -0.19867(7) 0.39730(5) 0.74701(3) 0.0354(3) Uani 0.8282(12) 1 d D . P A 1
I34 I -0.03508(7) 0.33864(5) 0.77831(3) 0.0371(3) Uani 0.8282(12) 1 d D . P A 1
I35 I 0.09412(7) 0.27871(6) 0.80996(4) 0.0445(3) Uani 0.8282(12) 1 d D . P A 1
I33' I -0.3160(7) 0.1540(5) 0.7104(5) 0.0365(4) Uani 0.1718(12) 1 d D . P A 2
I32' I -0.2352(4) 0.2656(3) 0.72529(19) 0.0282(2) Uani 0.1718(12) 1 d D . P A 2
I31' I -0.1551(4) 0.3778(3) 0.75138(16) 0.0354(3) Uani 0.1718(12) 1 d D . P A 2
I34' I 0.0244(3) 0.3275(3) 0.79534(16) 0.0371(3) Uani 0.1718(12) 1 d D . P A 2
I35' I 0.1743(3) 0.2886(3) 0.82327(18) 0.0445(3) Uani 0.1718(12) 1 d D . P A 2
I11 I 0.82734(9) 0.38836(7) 0.29241(4) 0.0753(4) Uani 1 1 d . . . . .
I12 I 0.66063(8) 0.38518(5) 0.27389(3) 0.0531(3) Uani 1 1 d . . . . .
I13 I 0.49629(9) 0.38046(6) 0.24729(4) 0.0666(3) Uani 1 1 d . . . . .

loop_
_atom_site_aniso_label
_atom_site_aniso_U_11
_atom_site_aniso_U_22
_atom_site_aniso_U_33
_atom_site_aniso_U_23
_atom_site_aniso_U_13
_atom_site_aniso_U_12
Ru1 0.0207(4) 0.0155(4) 0.0128(4) 0.0002(3) 0.0062(3) 0.0004(3)
Ru2 0.0137(4) 0.0150(4) 0.0132(4) 0.0006(3) 0.0049(3) 0.0006(3)
Cl1 0.0222(13) 0.0155(12) 0.0154(12) 0.0006(10) 0.0058(10) 0.0007(10)
Cl2 0.0187(12) 0.0213(13) 0.0173(12) -0.0010(11) 0.0043(10) 0.0040(10)
Cl3 0.0168(12) 0.0215(13) 0.0148(12) 0.0003(10) 0.0043(9) -0.0020(10)
O1 0.026(4) 0.022(4) 0.019(4) 0.000(3) 0.009(3) -0.003(3)
C2 0.033(6) 0.016(5) 0.012(5) 0.002(4) 0.006(5) -0.003(5)
C3 0.040(7) 0.031(7) 0.022(6) 0.004(5) 0.016(5) 0.000(6)
C4 0.048(9) 0.042(8) 0.031(7) 0.008(6) 0.020(6) 0.004(7)
C5 0.045(9) 0.049(10) 0.057(10) 0.002(8) 0.030(8) -0.005(7)
C6 0.061(11) 0.069(12) 0.029(8) 0.017(8) 0.016(7) -0.008(9)
C7 0.057(10) 0.053(10) 0.027(7) 0.006(7) 0.009(7) -0.003(8)
C8 0.049(8) 0.022(6) 0.022(6) 0.003(5) 0.009(6) 0.001(6)
C9 0.061(9) 0.023(6) 0.020(6) 0.004(5) 0.006(6) 0.002(6)
C10 0.075(11) 0.024(7) 0.011(5) 0.003(5) -0.006(6) -0.005(7)
C11 0.067(11) 0.036(8) 0.022(7) 0.002(6) -0.010(7) 0.014(7)
C12 0.041(8) 0.039(8) 0.034(7) -0.005(6) -0.003(6) 0.011(7)
C13 0.048(8) 0.024(6) 0.021(6) 0.000(5) -0.004(6) 0.009(6)
C14 0.043(7) 0.013(5) 0.014(5) -0.002(4) 0.006(5) 0.001(5)
C15 0.037(7) 0.015(5) 0.019(6) 0.000(5) 0.007(5) -0.001(5)
N16 0.026(5) 0.016(5) 0.017(5) 0.000(4) 0.007(4) 0.002(4)
O21 0.022(4) 0.020(4) 0.018(4) 0.000(3) 0.008(3) -0.005(3)
C22 0.013(5) 0.031(6) 0.016(5) 0.006(5) 0.009(4) -0.008(5)
C23 0.016(5) 0.031(6) 0.016(5) 0.007(5) -0.001(4) -0.005(5)
C24 0.023(6) 0.040(8) 0.029(7) 0.003(6) 0.000(5) 0.002(6)
C25 0.032(7) 0.043(8) 0.041(8) 0.019(7) -0.007(6) -0.007(6)
C26 0.026(7) 0.048(9) 0.036(8) 0.017(7) 0.006(6) -0.010(6)
C27 0.022(6) 0.068(11) 0.019(6) 0.005(6) 0.003(5) -0.015(7)
C28 0.014(5) 0.043(7) 0.012(5) 0.003(5) 0.004(4) -0.005(5)
C29 0.010(5) 0.051(8) 0.020(6) -0.001(6) 0.007(4) -0.006(5)
C30 0.032(7) 0.061(10) 0.018(6) -0.005(6) 0.015(5) -0.011(7)
C31 0.044(8) 0.047(9) 0.033(7) -0.022(7) 0.022(6) -0.005(7)
C32 0.042(8) 0.041(8) 0.030(7) -0.012(6) 0.022(6) -0.009(6)
C33 0.021(6) 0.036(7) 0.016(5) -0.007(5) 0.006(4) -0.010(5)
C34 0.015(5) 0.030(7) 0.020(6) -0.003(5) 0.009(4) 0.001(5)
C35 0.017(5) 0.020(5) 0.012(5) 0.000(4) 0.003(4) -0.003(4)
N36 0.015(4) 0.011(4) 0.023(5) -0.003(4) 0.005(4) 0.006(4)
P1 0.0243(15) 0.0174(14) 0.0150(13) -0.0016(11) 0.0063(11) -0.0005(12)
C41 0.032(6) 0.015(5) 0.020(6) 0.005(5) 0.006(5) 0.005(5)
C42 0.037(7) 0.021(6) 0.033(7) -0.001(5) 0.008(6) 0.006(5)
C43 0.038(7) 0.019(6) 0.040(7) -0.006(6) 0.010(6) 0.008(5)
C44 0.032(7) 0.043(8) 0.033(7) 0.000(6) 0.010(6) 0.014(6)
C45 0.028(7) 0.031(7) 0.047(8) -0.003(6) 0.014(6) 0.003(6)
C46 0.035(7) 0.022(6) 0.024(6) 0.004(5) 0.005(5) 0.003(5)
C51 0.029(6) 0.013(5) 0.027(6) 0.006(5) 0.007(5) 0.003(5)
C52 0.051(8) 0.029(7) 0.023(6) -0.009(5) 0.009(6) -0.006(6)
C53 0.045(8) 0.043(8) 0.024(7) 0.002(6) 0.009(6) -0.011(7)
C54 0.057(9) 0.024(7) 0.037(8) 0.004(6) 0.020(7) -0.008(6)
C55 0.070(11) 0.038(8) 0.020(6) 0.005(6) 0.001(7) 0.007(8)
C56 0.041(8) 0.027(7) 0.027(6) 0.001(5) 0.005(6) -0.008(6)
C61 0.026(6) 0.021(6) 0.019(6) 0.000(5) 0.004(5) 0.004(5)
C62 0.041(7) 0.025(6) 0.017(6) 0.001(5) 0.006(5) -0.008(6)
C65 0.030(7) 0.049(9) 0.034(7) -0.016(7) -0.002(6) 0.006(6)
C63 0.063(10) 0.030(7) 0.017(6) 0.005(5) 0.007(6) 0.005(7)
C64 0.044(8) 0.039(8) 0.033(7) -0.013(6) -0.009(6) 0.001(7)
C66 0.044(8) 0.029(7) 0.028(7) -0.005(6) -0.001(6) 0.005(6)
P2 0.0156(13) 0.0180(14) 0.0200(14) 0.0016(12) 0.0042(11) -0.0007(11)
C71 0.017(5) 0.038(7) 0.019(6) 0.006(5) 0.000(4) -0.003(5)
C72 0.032(7) 0.040(8) 0.039(8) 0.008(6) -0.006(6) -0.005(6)
C73 0.021(6) 0.053(9) 0.045(8) 0.006(7) -0.010(6) -0.001(6)
C74 0.034(7) 0.050(9) 0.034(7) 0.013(7) 0.010(6) 0.010(7)
C75 0.042(8) 0.022(6) 0.033(7) 0.012(5) 0.000(6) 0.014(6)
C76 0.010(5) 0.035(7) 0.023(6) -0.001(5) 0.001(4) 0.002(5)
C81 0.016(5) 0.025(6) 0.022(6) 0.002(5) 0.000(4) 0.003(5)
C82 0.036(7) 0.037(7) 0.023(6) -0.012(6) 0.000(5) -0.001(6)
C83 0.076(12) 0.039(9) 0.043(9) -0.025(7) -0.010(8) 0.012(8)
C84 0.082(12) 0.023(7) 0.028(7) -0.012(6) 0.017(7) -0.008(7)
C85 0.036(7) 0.016(6) 0.043(8) 0.005(5) 0.010(6) -0.006(5)
C86 0.030(6) 0.021(6) 0.024(6) -0.007(5) 0.005(5) -0.010(5)
C91 0.011(5) 0.032(7) 0.025(6) 0.005(5) 0.004(4) -0.002(5)
C92 0.035(7) 0.027(7) 0.031(7) 0.005(6) 0.003(6) 0.002(6)
C93 0.044(8) 0.039(8) 0.033(7) 0.003(6) 0.006(6) -0.016(7)
C94 0.032(7) 0.062(10) 0.031(7) 0.003(7) 0.014(6) -0.013(7)
C95 0.027(7) 0.059(10) 0.051(9) 0.003(8) 0.017(7) 0.014(7)
C96 0.030(7) 0.043(8) 0.038(8) 0.000(7) 0.009(6) 0.003(6)
Ru3 0.0183(4) 0.0147(4) 0.0133(4) -0.0017(3) 0.0037(3) -0.0009(3)
Ru4 0.0178(4) 0.0148(4) 0.0137(4) -0.0015(3) 0.0048(3) -0.0010(3)
Cl4 0.0273(14) 0.0139(12) 0.0154(12) -0.0010(10) 0.0076(10) -0.0005(10)
Cl5 0.0193(12) 0.0204(13) 0.0155(12) -0.0050(10) 0.0055(10) -0.0026(10)
Cl6 0.0195(12) 0.0169(12) 0.0179(12) -0.0030(10) 0.0055(10) -0.0028(10)
O101 0.022(4) 0.016(4) 0.015(4) -0.001(3) 0.004(3) 0.000(3)
C102 0.040(7) 0.007(5) 0.015(5) 0.000(4) 0.002(5) 0.002(5)
C103 0.035(7) 0.015(5) 0.021(6) 0.003(5) 0.002(5) -0.004(5)
C104 0.042(7) 0.016(6) 0.024(6) -0.001(5) 0.003(5) -0.004(5)
C105 0.055(9) 0.023(6) 0.026(7) 0.001(5) -0.004(6) -0.005(6)
C106 0.062(10) 0.032(7) 0.016(6) -0.001(5) 0.001(6) 0.002(7)
C107 0.048(8) 0.028(7) 0.023(6) 0.001(5) 0.009(6) 0.005(6)
C108 0.042(8) 0.023(6) 0.024(6) -0.001(5) 0.005(5) -0.003(6)
C109 0.035(7) 0.025(6) 0.023(6) 0.005(5) 0.015(5) -0.003(5)
C110 0.047(8) 0.047(9) 0.018(6) -0.009(6) 0.013(6) 0.002(7)
C111 0.046(8) 0.052(9) 0.033(7) -0.002(7) 0.023(6) 0.001(7)
C112 0.033(7) 0.053(9) 0.036(8) -0.007(7) 0.013(6) -0.005(7)
C113 0.027(6) 0.028(6) 0.030(6) -0.006(5) 0.013(5) 0.000(5)
C114 0.038(7) 0.020(6) 0.011(5) -0.003(4) 0.013(5) 0.000(5)
C115 0.022(5) 0.011(5) 0.018(5) -0.001(4) 0.008(4) -0.001(4)
N116 0.018(4) 0.024(5) 0.015(4) -0.001(4) 0.006(4) -0.002(4)
O121 0.018(4) 0.025(4) 0.018(4) 0.003(3) 0.007(3) -0.005(3)
C122 0.019(5) 0.018(5) 0.015(5) -0.003(4) 0.004(4) 0.005(4)
C123 0.014(5) 0.035(7) 0.014(5) -0.004(5) 0.007(4) -0.001(5)
C124 0.024(6) 0.031(7) 0.019(6) 0.001(5) 0.009(5) 0.000(5)
C125 0.036(7) 0.041(8) 0.018(6) 0.005(6) 0.012(5) -0.002(6)
C126 0.021(6) 0.058(9) 0.018(6) -0.001(6) 0.008(5) 0.001(6)
C127 0.024(6) 0.041(8) 0.020(6) -0.006(6) 0.006(5) 0.008(6)
C128 0.008(5) 0.039(7) 0.023(6) -0.005(5) 0.008(4) 0.002(5)
C129 0.015(5) 0.024(6) 0.024(6) -0.004(5) 0.003(4) 0.007(4)
C130 0.028(6) 0.031(7) 0.022(6) -0.007(5) -0.008(5) 0.009(5)
C131 0.040(7) 0.019(6) 0.034(7) -0.014(5) -0.013(6) 0.009(5)
C132 0.025(6) 0.021(6) 0.040(7) -0.010(6) 0.003(5) 0.005(5)
C133 0.025(6) 0.018(6) 0.017(5) -0.002(4) 0.004(4) -0.005(5)
C134 0.013(5) 0.020(6) 0.027(6) -0.008(5) -0.001(4) 0.004(4)
C135 0.002(4) 0.024(5) 0.020(5) -0.002(4) 0.003(4) 0.002(4)
N136 0.015(4) 0.015(4) 0.021(5) 0.000(4) 0.005(4) -0.009(4)
P3 0.0171(13) 0.0156(13) 0.0153(13) -0.0026(11) 0.0027(10) -0.0008(11)
C141 0.025(6) 0.016(5) 0.019(5) -0.007(4) 0.007(5) -0.006(5)
C142 0.023(6) 0.029(6) 0.027(6) -0.006(5) 0.004(5) 0.003(5)
C143 0.032(7) 0.019(6) 0.030(6) 0.000(5) 0.009(5) 0.002(5)
C144 0.026(6) 0.028(6) 0.020(6) -0.012(5) 0.013(5) -0.008(5)
C145 0.020(6) 0.029(6) 0.025(6) -0.007(5) 0.005(5) -0.003(5)
C146 0.020(6) 0.023(6) 0.025(6) 0.001(5) 0.006(5) 0.002(5)
C151 0.027(6) 0.016(5) 0.024(6) -0.001(5) 0.004(5) -0.004(5)
C152 0.034(7) 0.036(7) 0.017(6) 0.006(5) 0.006(5) 0.007(6)
C153 0.059(9) 0.041(8) 0.022(7) 0.005(6) 0.010(6) 0.009(7)
C154 0.062(10) 0.059(10) 0.027(7) 0.020(7) 0.006(7) 0.013(8)
C155 0.055(10) 0.063(11) 0.038(9) 0.011(8) -0.006(7) 0.024(9)
C156 0.039(8) 0.035(7) 0.031(7) -0.006(6) 0.001(6) 0.013(6)
C161 0.028(6) 0.008(5) 0.022(6) 0.003(4) 0.011(5) -0.003(4)
C162 0.030(7) 0.026(6) 0.029(7) -0.001(5) 0.001(5) 0.001(5)
C163 0.050(9) 0.037(7) 0.013(6) -0.006(5) 0.015(6) -0.001(6)
C164 0.048(9) 0.050(9) 0.035(8) 0.015(7) 0.027(7) 0.023(7)
C165 0.012(6) 0.049(8) 0.047(8) 0.009(7) 0.004(5) 0.006(6)
C166 0.036(7) 0.026(6) 0.026(6) 0.002(5) 0.003(5) 0.005(6)
P4 0.0199(14) 0.0149(13) 0.0188(14) -0.0012(11) 0.0052(11) -0.0020(11)
C171 0.008(5) 0.029(6) 0.025(6) 0.001(5) 0.003(4) -0.002(4)
C172 0.016(5) 0.024(6) 0.030(6) -0.010(5) 0.004(5) 0.002(5)
C173 0.033(7) 0.017(6) 0.041(8) -0.004(5) -0.003(6) 0.001(5)
C174 0.019(6) 0.025(6) 0.048(8) -0.022(6) -0.007(6) 0.003(5)
C175 0.027(6) 0.041(7) 0.020(6) -0.008(6) 0.003(5) 0.010(6)
C176 0.018(6) 0.025(6) 0.027(6) 0.000(5) 0.005(5) 0.004(5)
C181 0.027(6) 0.020(6) 0.010(5) -0.001(4) 0.010(4) -0.004(5)
C182 0.029(6) 0.013(5) 0.031(6) -0.003(5) 0.004(5) 0.000(5)
C183 0.023(6) 0.040(7) 0.026(6) -0.010(6) 0.014(5) -0.007(5)
C184 0.039(7) 0.025(6) 0.028(6) -0.004(5) 0.014(6) -0.009(5)
C185 0.030(7) 0.022(6) 0.038(7) 0.009(5) 0.008(6) -0.005(5)
C186 0.019(5) 0.035(7) 0.019(5) 0.001(5) 0.017(4) 0.000(5)
C191 0.023(6) 0.021(6) 0.021(6) -0.002(5) 0.000(5) -0.002(5)
C192 0.029(6) 0.018(6) 0.025(6) 0.002(5) 0.002(5) -0.002(5)
C193 0.039(7) 0.035(7) 0.022(6) 0.001(6) 0.007(5) -0.010(6)
C194 0.044(8) 0.033(7) 0.035(8) 0.012(6) -0.014(6) -0.008(6)
C195 0.024(6) 0.021(6) 0.036(7) 0.005(5) -0.011(5) -0.004(5)
C196 0.025(6) 0.021(6) 0.032(7) 0.006(5) -0.001(5) -0.005(5)
Ru5 0.0137(4) 0.0150(4) 0.0127(4) -0.0002(3) 0.0024(3) 0.0003(3)
Ru6 0.0143(4) 0.0145(4) 0.0132(4) 0.0007(3) 0.0014(3) 0.0000(3)
Cl7 0.0231(13) 0.0152(12) 0.0191(12) 0.0018(10) -0.0024(10) 0.0002(10)
Cl8 0.0162(12) 0.0200(13) 0.0156(12) -0.0018(10) 0.0032(9) -0.0006(10)
Cl9 0.0182(12) 0.0182(12) 0.0174(12) -0.0006(10) 0.0004(10) 0.0002(10)
O201 0.014(3) 0.018(4) 0.018(4) 0.000(3) 0.001(3) 0.001(3)
C202 0.025(6) 0.010(5) 0.015(5) 0.001(4) 0.005(4) -0.004(4)
C203 0.027(6) 0.026(6) 0.020(6) 0.003(5) 0.001(5) -0.002(5)
C204 0.025(6) 0.026(6) 0.026(6) 0.000(5) 0.005(5) 0.000(5)
C205 0.034(7) 0.051(9) 0.021(6) -0.005(6) 0.009(5) -0.004(6)
C206 0.050(9) 0.046(8) 0.016(6) 0.005(6) 0.004(6) -0.010(7)
C207 0.041(8) 0.028(7) 0.023(6) 0.000(5) -0.004(6) -0.002(6)
C208 0.037(7) 0.022(6) 0.011(5) -0.002(4) -0.001(5) -0.003(5)
C209 0.022(6) 0.020(6) 0.030(6) -0.001(5) -0.003(5) -0.002(5)
C210 0.026(6) 0.022(6) 0.038(7) 0.005(5) -0.014(5) 0.007(5)
C211 0.028(7) 0.038(8) 0.045(8) -0.002(7) -0.015(6) 0.002(6)
C212 0.010(5) 0.041(8) 0.054(9) -0.002(7) 0.001(5) 0.008(5)
C213 0.023(6) 0.022(6) 0.035(7) -0.003(5) 0.009(5) 0.006(5)
C214 0.021(6) 0.014(5) 0.021(6) -0.003(4) -0.003(4) -0.003(4)
C215 0.017(5) 0.008(5) 0.023(6) -0.006(4) 0.001(4) 0.001(4)
N216 0.018(5) 0.020(5) 0.017(4) -0.008(4) 0.006(4) 0.003(4)
O221 0.026(4) 0.025(4) 0.009(3) 0.001(3) 0.000(3) 0.000(3)
C222 0.019(5) 0.026(6) 0.025(6) 0.008(5) 0.005(5) -0.005(5)
C223 0.022(6) 0.028(6) 0.021(6) 0.003(5) -0.004(5) 0.002(5)
C224 0.043(8) 0.034(7) 0.034(7) 0.001(6) -0.006(6) 0.000(6)
C225 0.051(9) 0.048(9) 0.038(8) 0.010(7) -0.020(7) 0.003(8)
C226 0.054(9) 0.056(10) 0.032(8) 0.014(7) -0.014(7) 0.000(8)
C227 0.060(10) 0.048(9) 0.013(6) 0.003(6) -0.006(6) -0.006(8)
C228 0.030(7) 0.033(7) 0.027(7) 0.002(5) -0.001(5) -0.009(5)
C229 0.030(6) 0.025(6) 0.023(6) -0.007(5) 0.004(5) -0.007(5)
C230 0.058(9) 0.045(8) 0.011(6) -0.011(6) 0.003(6) -0.019(7)
C231 0.049(8) 0.040(8) 0.021(6) -0.021(6) 0.016(6) -0.012(7)
C232 0.028(6) 0.028(7) 0.036(7) -0.008(6) 0.008(5) -0.008(5)
C233 0.022(6) 0.037(7) 0.016(5) -0.012(5) 0.009(4) -0.006(5)
C234 0.015(5) 0.028(6) 0.019(5) -0.003(5) 0.008(4) -0.004(5)
C235 0.009(5) 0.024(6) 0.016(5) 0.000(4) 0.001(4) -0.011(4)
N236 0.016(4) 0.017(5) 0.020(5) -0.001(4) 0.000(4) 0.004(4)
P5 0.0175(13) 0.0167(13) 0.0140(12) 0.0001(11) 0.0046(10) -0.0001(11)
C241 0.026(6) 0.022(6) 0.018(5) 0.001(5) 0.007(5) 0.008(5)
C242 0.037(7) 0.020(6) 0.030(7) -0.008(5) 0.012(6) 0.004(5)
C243 0.052(9) 0.040(8) 0.040(8) -0.015(7) 0.012(7) 0.005(7)
C244 0.042(8) 0.042(8) 0.044(8) -0.010(7) 0.013(7) 0.020(7)
C245 0.029(7) 0.058(9) 0.022(6) 0.005(6) 0.009(5) 0.014(6)
C246 0.035(7) 0.030(7) 0.015(5) -0.002(5) 0.007(5) -0.005(5)
C251 0.026(6) 0.016(5) 0.023(6) 0.001(5) 0.013(5) -0.005(5)
C252 0.038(7) 0.030(7) 0.025(6) 0.001(6) 0.005(6) -0.001(6)
C253 0.040(8) 0.029(7) 0.042(8) -0.003(6) 0.017(6) -0.012(6)
C254 0.075(11) 0.025(7) 0.039(8) 0.020(6) 0.021(8) -0.001(7)
C255 0.038(8) 0.046(8) 0.022(6) 0.009(6) 0.012(6) 0.011(6)
C256 0.032(7) 0.032(7) 0.025(6) 0.005(5) 0.007(5) -0.003(6)
C261 0.021(5) 0.013(5) 0.020(5) -0.004(4) -0.003(4) -0.004(4)
C262 0.032(7) 0.020(6) 0.027(6) 0.002(5) 0.001(5) -0.001(5)
C263 0.055(9) 0.027(7) 0.031(7) 0.006(6) -0.010(7) -0.017(6)
C264 0.028(7) 0.023(7) 0.065(11) 0.006(7) -0.013(7) -0.006(5)
C265 0.027(7) 0.020(6) 0.065(10) 0.001(7) -0.002(7) 0.009(5)
C266 0.022(6) 0.031(6) 0.020(6) 0.000(5) 0.003(5) -0.003(5)
P6 0.0144(13) 0.0160(14) 0.0170(13) 0.0016(11) 0.0025(10) -0.0009(10)
C271 0.013(5) 0.013(5) 0.028(6) 0.003(4) -0.001(4) -0.005(4)
C272 0.035(7) 0.028(7) 0.023(6) -0.002(5) 0.017(5) -0.014(6)
C273 0.034(7) 0.025(6) 0.035(7) -0.005(6) 0.009(6) -0.008(5)
C274 0.037(7) 0.017(6) 0.044(8) 0.004(6) 0.000(6) -0.001(5)
C275 0.044(8) 0.023(6) 0.028(7) 0.010(5) -0.003(6) 0.000(6)
C276 0.025(6) 0.032(7) 0.019(6) -0.002(5) 0.006(5) 0.003(5)
C281 0.028(6) 0.016(5) 0.020(6) 0.001(5) 0.005(5) 0.006(5)
C282 0.021(6) 0.037(7) 0.021(6) 0.006(5) 0.001(5) 0.001(5)
C283 0.025(6) 0.043(8) 0.034(7) 0.005(6) 0.004(5) 0.003(6)
C284 0.039(8) 0.051(9) 0.020(6) 0.009(6) 0.013(6) 0.011(7)
C285 0.040(7) 0.033(7) 0.016(6) 0.005(5) 0.006(5) -0.001(6)
C286 0.022(6) 0.021(6) 0.019(6) 0.004(5) 0.007(4) -0.005(5)
C291 0.025(6) 0.023(6) 0.013(5) -0.004(5) 0.003(4) -0.008(5)
C292 0.020(6) 0.037(7) 0.025(6) -0.004(5) -0.005(5) 0.002(5)
C293 0.033(7) 0.049(9) 0.031(7) -0.013(7) -0.011(6) 0.002(7)
C294 0.008(5) 0.077(11) 0.015(6) 0.006(6) 0.004(4) 0.015(6)
C295 0.031(7) 0.046(9) 0.038(8) 0.014(7) 0.016(6) 0.007(6)
C296 0.024(6) 0.029(7) 0.030(7) 0.008(5) -0.001(5) -0.004(5)
Ru7 0.0173(4) 0.0179(4) 0.0184(4) 0.0045(4) 0.0075(3) 0.0045(3)
Ru8 0.0205(4) 0.0162(4) 0.0153(4) 0.0022(3) 0.0074(3) 0.0037(3)
Cl10 0.0249(13) 0.0203(13) 0.0155(12) 0.0011(10) 0.0049(10) 0.0033(11)
Cl11 0.0187(12) 0.0232(13) 0.0185(12) 0.0022(11) 0.0050(10) 0.0041(10)
Cl12 0.0230(13) 0.0182(13) 0.0255(14) 0.0068(11) 0.0130(11) 0.0065(10)
O301 0.015(4) 0.023(4) 0.032(4) 0.009(4) 0.000(3) 0.003(3)
C302 0.033(6) 0.013(5) 0.021(6) 0.004(5) 0.011(5) -0.003(5)
C303 0.028(6) 0.025(6) 0.023(6) 0.008(5) -0.005(5) -0.003(5)
C304 0.027(7) 0.044(8) 0.044(8) 0.012(7) -0.006(6) 0.001(6)
C305 0.024(7) 0.058(10) 0.052(9) 0.022(8) -0.021(7) -0.001(7)
C306 0.045(9) 0.054(10) 0.037(8) 0.021(7) -0.021(7) -0.020(7)
C307 0.031(7) 0.052(9) 0.029(7) 0.011(6) -0.007(6) -0.016(6)
C308 0.034(7) 0.024(6) 0.025(6) 0.005(5) -0.002(5) -0.003(5)
C309 0.036(7) 0.020(6) 0.015(5) 0.003(5) 0.004(5) -0.004(5)
C310 0.048(8) 0.032(7) 0.014(6) -0.001(5) 0.005(5) -0.005(6)
C311 0.049(8) 0.035(7) 0.028(7) -0.006(6) 0.027(6) -0.007(6)
C312 0.032(7) 0.030(7) 0.032(7) 0.004(6) 0.009(6) 0.001(5)
C313 0.037(7) 0.027(6) 0.011(5) 0.005(5) 0.014(5) -0.010(5)
C314 0.021(5) 0.014(5) 0.020(5) 0.002(4) 0.003(4) 0.003(4)
C315 0.026(6) 0.015(5) 0.015(5) 0.000(4) 0.000(4) -0.002(4)
N316 0.017(4) 0.020(5) 0.019(5) 0.007(4) 0.008(4) 0.003(4)
O321 0.030(4) 0.018(4) 0.019(4) -0.002(3) 0.007(3) 0.000(3)
C322 0.021(5) 0.022(6) 0.016(5) 0.007(5) 0.006(4) -0.004(5)
C323 0.026(6) 0.036(7) 0.022(6) 0.006(5) 0.009(5) -0.005(5)
C324 0.040(8) 0.034(8) 0.039(8) -0.007(6) 0.014(6) -0.002(6)
C325 0.071(12) 0.075(13) 0.031(8) -0.014(9) 0.023(8) -0.017(10)
C326 0.091(14) 0.068(12) 0.013(6) -0.004(7) 0.003(8) -0.018(10)
C327 0.063(10) 0.047(9) 0.022(7) 0.002(7) 0.001(7) -0.006(8)
C328 0.038(7) 0.036(8) 0.027(7) 0.004(6) 0.005(6) -0.006(6)
C329 0.029(6) 0.034(7) 0.022(6) 0.008(5) 0.002(5) -0.005(5)
C330 0.037(7) 0.043(8) 0.036(7) 0.022(7) -0.005(6) -0.010(7)
C331 0.038(8) 0.038(8) 0.051(9) 0.025(7) -0.010(7) 0.001(7)
C332 0.029(7) 0.024(6) 0.038(7) 0.012(6) 0.010(6) -0.002(5)
C333 0.026(6) 0.024(6) 0.029(6) 0.012(5) 0.007(5) 0.007(5)
C334 0.024(6) 0.027(6) 0.022(6) 0.005(5) 0.001(5) -0.003(5)
C335 0.023(6) 0.032(7) 0.016(5) 0.004(5) 0.002(5) -0.001(5)
N336 0.019(5) 0.012(4) 0.023(5) 0.002(4) 0.008(4) 0.002(4)
P7 0.0189(14) 0.0203(14) 0.0198(14) 0.0039(12) 0.0083(11) 0.0046(11)
C341 0.037(7) 0.020(6) 0.026(6) 0.011(5) 0.022(5) 0.015(5)
C342 0.044(8) 0.026(7) 0.030(7) 0.011(6) 0.023(6) 0.008(6)
C343 0.048(9) 0.030(7) 0.043(8) 0.016(6) 0.035(7) 0.018(6)
C344 0.028(7) 0.041(8) 0.058(10) 0.020(7) 0.030(7) 0.021(6)
C345 0.033(7) 0.038(8) 0.034(7) 0.024(6) 0.012(6) 0.006(6)
C346 0.022(6) 0.032(7) 0.029(6) 0.016(5) 0.015(5) 0.002(5)
C351 0.025(6) 0.020(6) 0.027(6) 0.001(5) 0.010(5) -0.001(5)
C352 0.026(6) 0.024(6) 0.028(6) -0.002(5) 0.010(5) 0.000(5)
C353 0.054(9) 0.033(7) 0.026(7) 0.006(6) 0.002(6) -0.008(7)
C354 0.045(8) 0.032(7) 0.029(7) 0.000(6) 0.017(6) -0.009(6)
C355 0.030(7) 0.027(7) 0.046(8) -0.002(6) 0.027(6) -0.002(5)
C356 0.024(6) 0.018(6) 0.036(7) 0.009(5) 0.010(5) -0.001(5)
C361 0.037(7) 0.013(5) 0.022(6) 0.000(5) 0.005(5) 0.012(5)
C362 0.057(9) 0.021(6) 0.026(7) -0.005(5) 0.008(6) 0.004(6)
C363 0.087(13) 0.039(8) 0.024(7) -0.004(7) 0.006(8) 0.011(9)
C364 0.086(13) 0.029(8) 0.037(8) -0.011(7) -0.013(8) 0.005(8)
C365 0.030(7) 0.026(7) 0.055(9) -0.008(6) -0.009(6) 0.009(6)
C366 0.032(7) 0.030(7) 0.040(7) -0.006(6) 0.004(6) 0.017(6)
P8 0.0180(13) 0.0196(14) 0.0168(13) 0.0007(11) 0.0064(11) 0.0031(11)
C371 0.021(6) 0.016(5) 0.025(6) 0.011(5) 0.007(5) 0.003(4)
C372 0.029(6) 0.026(6) 0.029(6) 0.000(5) 0.006(5) 0.003(5)
C373 0.034(7) 0.025(7) 0.041(8) 0.010(6) 0.005(6) 0.000(6)
C374 0.042(8) 0.035(8) 0.038(8) 0.014(6) -0.003(6) -0.008(6)
C375 0.045(8) 0.045(8) 0.020(6) 0.014(6) -0.004(6) -0.006(7)
C376 0.037(7) 0.029(7) 0.020(6) 0.004(5) 0.009(5) -0.002(5)
C381 0.018(6) 0.032(6) 0.018(6) -0.005(5) 0.009(4) 0.007(5)
C382 0.025(6) 0.041(8) 0.041(8) -0.020(7) 0.007(6) -0.003(6)
C383 0.030(7) 0.057(10) 0.044(8) -0.015(8) 0.013(6) 0.003(7)
C384 0.035(7) 0.048(8) 0.022(6) -0.005(6) 0.012(5) 0.022(7)
C385 0.065(10) 0.021(7) 0.033(7) 0.002(6) 0.016(7) 0.004(6)
C386 0.037(7) 0.018(6) 0.025(6) 0.001(5) 0.017(5) 0.004(5)
C391 0.033(7) 0.030(6) 0.015(5) -0.008(5) 0.006(5) 0.011(5)
C392 0.030(6) 0.020(6) 0.020(6) -0.003(5) 0.010(5) 0.001(5)
C393 0.025(6) 0.032(7) 0.034(7) -0.008(6) 0.012(5) 0.002(5)
C394 0.024(6) 0.024(6) 0.030(6) -0.005(5) 0.000(5) 0.002(5)
C395 0.026(6) 0.034(7) 0.028(6) -0.003(6) 0.000(5) 0.012(6)
C396 0.024(6) 0.023(6) 0.019(6) 0.002(5) 0.004(5) 0.009(5)
C401 0.134(16) 0.138(16) 0.119(15) 0.013(12) 0.016(12) 0.014(12)
C402 0.161(18) 0.155(18) 0.149(18) 0.001(13) 0.031(13) 0.018(13)
C403 0.144(16) 0.138(16) 0.117(15) 0.000(12) 0.011(12) 0.006(12)
C404 0.108(13) 0.121(14) 0.088(12) 0.021(11) 0.025(11) 0.007(11)
C405 0.109(13) 0.097(13) 0.106(13) 0.005(11) 0.034(11) 0.004(11)
C406 0.141(15) 0.124(15) 0.108(14) 0.014(12) 0.018(12) 0.009(12)
C407 0.19(3) 0.24(3) 0.16(3) 0.01(2) 0.02(2) -0.03(2)
I1 0.0411(6) 0.1008(11) 0.0667(8) 0.0247(8) 0.0089(6) 0.0000(6)
I2 0.0466(5) 0.0463(5) 0.0310(5) -0.0016(4) -0.0012(4) 0.0022(4)
I3 0.0574(7) 0.0399(6) 0.0665(7) -0.0018(5) -0.0183(6) -0.0036(5)
I21 0.0389(5) 0.0738(8) 0.0330(5) -0.0120(5) 0.0140(4) -0.0130(5)
I22 0.0361(4) 0.0318(4) 0.0209(4) 0.0028(3) 0.0132(3) 0.0022(4)
I23 0.0360(5) 0.0489(6) 0.0504(6) 0.0200(5) 0.0141(4) -0.0049(4)
I33 0.0439(11) 0.0365(7) 0.0297(7) -0.0089(6) 0.0054(9) 0.0008(7)
I32 0.0359(7) 0.0308(5) 0.0189(4) 0.0027(4) 0.0077(5) 0.0049(5)
I31 0.0466(7) 0.0327(6) 0.0266(5) 0.0045(4) 0.0009(5) -0.0080(5)
I34 0.0433(6) 0.0393(6) 0.0303(5) 0.0046(5) 0.0130(4) 0.0008(5)
I35 0.0424(6) 0.0512(7) 0.0412(6) 0.0110(6) 0.0125(5) 0.0074(5)
I33' 0.0439(11) 0.0365(7) 0.0297(7) -0.0089(6) 0.0054(9) 0.0008(7)
I32' 0.0359(7) 0.0308(5) 0.0189(4) 0.0027(4) 0.0077(5) 0.0049(5)
I31' 0.0466(7) 0.0327(6) 0.0266(5) 0.0045(4) 0.0009(5) -0.0080(5)
I34' 0.0433(6) 0.0393(6) 0.0303(5) 0.0046(5) 0.0130(4) 0.0008(5)
I35' 0.0424(6) 0.0512(7) 0.0412(6) 0.0110(6) 0.0125(5) 0.0074(5)
I11 0.0917(10) 0.0881(10) 0.0464(7) -0.0165(7) 0.0068(6) 0.0285(8)
I12 0.0961(9) 0.0364(5) 0.0288(5) -0.0048(4) 0.0183(5) 0.0216(6)
I13 0.0860(9) 0.0566(7) 0.0598(7) -0.0116(6) 0.0229(7) 0.0084(7)

loop_
_atom_type_symbol
_atom_type_description
_atom_type_scat_dispersion_real
_atom_type_scat_dispersion_imag
_atom_type_scat_source
C C 0.0033 0.0016 'International Tables Vol C Tables 4.2.6.8 and 6.1.1.4'
H H 0.0000 0.0000 'International Tables Vol C Tables 4.2.6.8 and 6.1.1.4'
N N 0.0061 0.0033 'International Tables Vol C Tables 4.2.6.8 and 6.1.1.4'
O O 0.0106 0.0060 'International Tables Vol C Tables 4.2.6.8 and 6.1.1.4'
P P 0.1023 0.0942 'International Tables Vol C Tables 4.2.6.8 and 6.1.1.4'
Cl Cl 0.1484 0.1585 'International Tables Vol C Tables 4.2.6.8 and 6.1.1.4'
Ru Ru -1.2594 0.8363 'International Tables Vol C Tables 4.2.6.8 and 6.1.1.4'
I I -0.4742 1.8119 'International Tables Vol C Tables 4.2.6.8 and 6.1.1.4'

loop_
_geom_angle_atom_site_label_1
_geom_angle_atom_site_label_2
_geom_angle_atom_site_label_3
_geom_angle
N16 Ru1 O1 77.2(4)
N16 Ru1 P1 94.6(3)
O1 Ru1 P1 87.1(2)
N16 Ru1 Cl3 96.5(3)
O1 Ru1 Cl3 171.7(2)
P1 Ru1 Cl3 98.86(10)
N16 Ru1 Cl2 174.2(3)
O1 Ru1 Cl2 103.1(2)
P1 Ru1 Cl2 91.25(10)
Cl3 Ru1 Cl2 82.65(9)
N16 Ru1 Cl1 92.7(3)
O1 Ru1 Cl1 92.4(2)
P1 Ru1 Cl1 172.39(10)
Cl3 Ru1 Cl1 82.47(9)
Cl2 Ru1 Cl1 81.47(9)
N16 Ru1 Ru2 126.0(3)
O1 Ru1 Ru2 129.2(2)
P1 Ru1 Ru2 127.62(8)
Cl3 Ru1 Ru2 50.72(6)
Cl2 Ru1 Ru2 49.34(6)
Cl1 Ru1 Ru2 48.08(6)
N36 Ru2 O21 77.1(3)
N36 Ru2 P2 91.5(3)
O21 Ru2 P2 96.3(2)
N36 Ru2 Cl1 97.3(3)
O21 Ru2 Cl1 171.4(2)
P2 Ru2 Cl1 90.39(10)
N36 Ru2 Cl2 176.4(3)
O21 Ru2 Cl2 101.0(2)
P2 Ru2 Cl2 91.81(10)
Cl1 Ru2 Cl2 84.12(9)
N36 Ru2 Cl3 95.1(3)
O21 Ru2 Cl3 90.8(2)
P2 Ru2 Cl3 171.23(10)
Cl1 Ru2 Cl3 83.11(9)
Cl2 Ru2 Cl3 81.70(9)
N36 Ru2 Ru1 128.7(3)
O21 Ru2 Ru1 127.9(2)
P2 Ru2 Ru1 122.49(8)
Cl1 Ru2 Ru1 50.92(7)
Cl2 Ru2 Ru1 50.04(6)
Cl3 Ru2 Ru1 48.74(6)
Ru2 Cl1 Ru1 81.01(8)
Ru2 Cl2 Ru1 80.61(8)
Ru1 Cl3 Ru2 80.54(8)
C2 O1 Ru1 115.4(7)
O1 C2 C3 123.5(11)
O1 C2 C15 115.5(10)
C3 C2 C15 121.0(11)
C4 C3 C8 121.5(12)
C4 C3 C2 120.3(12)
C8 C3 C2 118.2(12)
C5 C4 C3 119.7(14)
C6 C5 C4 118.9(15)
C7 C6 C5 121.3(14)
C6 C7 C8 121.4(15)
C7 C8 C3 117.2(13)
C7 C8 C9 120.7(13)
C3 C8 C9 122.2(11)
C10 C9 C14 116.9(14)
C10 C9 C8 123.4(12)
C14 C9 C8 119.7(12)
C11 C10 C9 123.9(13)
C10 C11 C12 118.8(13)
C13 C12 C11 118.8(14)
C14 C13 C12 121.7(13)
C13 C14 C9 119.9(12)
C13 C14 C15 121.2(11)
C9 C14 C15 118.8(12)
N16 C15 C14 128.9(12)
N16 C15 C2 111.3(10)
C14 C15 C2 119.9(10)
C15 N16 Ru1 120.3(8)
C22 O21 Ru2 114.7(7)
O21 C22 C23 124.7(11)
O21 C22 C35 115.7(10)
C23 C22 C35 119.6(10)
C24 C23 C28 122.6(11)
C24 C23 C22 119.7(11)
C28 C23 C22 117.6(11)
C23 C24 C25 119.5(13)
C26 C25 C24 118.8(14)
C27 C26 C25 121.6(13)
C26 C27 C28 121.4(14)
C27 C28 C23 115.9(12)
C27 C28 C29 120.8(12)
C23 C28 C29 123.2(11)
C30 C29 C34 116.7(13)
C30 C29 C28 123.7(12)
C34 C29 C28 119.6(11)
C31 C30 C29 122.3(13)
C32 C31 C30 119.6(13)
C31 C32 C33 120.9(14)
C32 C33 C34 119.8(12)
C33 C34 C29 120.7(11)
C33 C34 C35 121.1(11)
C29 C34 C35 117.9(11)
N36 C35 C22 112.6(10)
N36 C35 C34 126.8(10)
C22 C35 C34 120.6(10)
C35 N36 Ru2 119.3(7)
C51 P1 C61 105.8(6)
C51 P1 C41 105.2(5)
C61 P1 C41 102.6(5)
C51 P1 Ru1 118.4(4)
C61 P1 Ru1 110.1(4)
C41 P1 Ru1 113.4(4)
C42 C41 C46 118.2(12)
C42 C41 P1 119.5(10)
C46 C41 P1 122.3(9)
C43 C42 C41 121.7(13)
C42 C43 C44 118.5(12)
C45 C44 C43 121.4(12)
C44 C45 C46 119.7(13)
C45 C46 C41 120.4(12)
C56 C51 C52 118.7(11)
C56 C51 P1 119.8(9)
C52 C51 P1 121.5(9)
C53 C52 C51 120.1(12)
C52 C53 C54 121.0(13)
C55 C54 C53 119.2(13)
C54 C55 C56 121.5(13)
C55 C56 C51 119.4(12)
C66 C61 C62 118.2(11)
C66 C61 P1 119.7(9)
C62 C61 P1 121.5(9)
C63 C62 C61 119.8(13)
C64 C65 C66 119.3(14)
C64 C63 C62 121.6(13)
C63 C64 C65 119.4(13)
C61 C66 C65 121.5(13)
C81 P2 C91 105.5(6)
C81 P2 C71 105.8(5)
C91 P2 C71 100.7(5)
C81 P2 Ru2 111.3(4)
C91 P2 Ru2 114.6(4)
C71 P2 Ru2 117.6(4)
C76 C71 C72 120.6(12)
C76 C71 P2 120.3(9)
C72 C71 P2 118.9(10)
C73 C72 C71 118.7(14)
C72 C73 C74 122.0(13)
C75 C74 C73 118.6(13)
C74 C75 C76 119.2(12)
C71 C76 C75 120.8(11)
C82 C81 C86 118.0(11)
C82 C81 P2 124.1(9)
C86 C81 P2 117.7(9)
C81 C82 C83 120.8(14)
C84 C83 C82 120.8(14)
C83 C84 C85 119.9(13)
C86 C85 C84 118.9(13)
C85 C86 C81 121.6(12)
C96 C91 C92 118.4(12)
C96 C91 P2 118.2(10)
C92 C91 P2 123.4(10)
C93 C92 C91 120.9(13)
C94 C93 C92 119.4(14)
C95 C94 C93 119.0(13)
C96 C95 C94 122.0(15)
C95 C96 C91 120.2(14)
N116 Ru3 O101 77.3(3)
N116 Ru3 P3 94.1(3)
O101 Ru3 P3 89.0(2)
N116 Ru3 Cl5 95.4(3)
O101 Ru3 Cl5 170.8(2)
P3 Ru3 Cl5 97.16(10)
N116 Ru3 Cl6 177.1(3)
O101 Ru3 Cl6 102.5(2)
P3 Ru3 Cl6 88.81(10)
Cl5 Ru3 Cl6 84.53(9)
N116 Ru3 Cl4 95.1(3)
O101 Ru3 Cl4 92.5(2)
P3 Ru3 Cl4 170.77(10)
Cl5 Ru3 Cl4 82.50(9)
Cl6 Ru3 Cl4 81.97(9)
N116 Ru3 Ru4 128.1(3)
O101 Ru3 Ru4 129.6(2)
P3 Ru3 Ru4 124.51(8)
Cl5 Ru3 Ru4 51.25(7)
Cl6 Ru3 Ru4 49.82(6)
Cl4 Ru3 Ru4 48.67(6)
N136 Ru4 O121 77.6(3)
N136 Ru4 P4 94.9(3)
O121 Ru4 P4 86.7(2)
N136 Ru4 Cl4 93.6(3)
O121 Ru4 Cl4 168.5(2)
P4 Ru4 Cl4 101.54(10)
N136 Ru4 Cl6 176.9(3)
O121 Ru4 Cl6 104.8(2)
P4 Ru4 Cl6 87.12(10)
Cl4 Ru4 Cl6 83.77(9)
N136 Ru4 Cl5 95.8(3)
O121 Ru4 Cl5 91.2(2)
P4 Ru4 Cl5 168.41(10)
Cl4 Ru4 Cl5 82.30(9)
Cl6 Ru4 Cl5 82.41(9)
N136 Ru4 Ru3 127.3(3)
O121 Ru4 Ru3 129.4(2)
P4 Ru4 Ru3 126.13(8)
Cl4 Ru4 Ru3 51.15(7)
Cl6 Ru4 Ru3 49.75(6)
Cl5 Ru4 Ru3 48.50(6)
Ru4 Cl4 Ru3 80.17(8)
Ru3 Cl5 Ru4 80.25(8)
Ru3 Cl6 Ru4 80.43(8)
C102 O101 Ru3 113.6(7)
O101 C102 C115 117.9(9)
O101 C102 C103 122.2(11)
C115 C102 C103 119.9(11)
C104 C103 C108 121.2(11)
C104 C103 C102 120.2(12)
C108 C103 C102 118.6(11)
C103 C104 C105 119.9(13)
C106 C105 C104 118.4(13)
C107 C106 C105 122.2(12)
C106 C107 C108 120.7(13)
C107 C108 C103 117.5(12)
C107 C108 C109 121.5(12)
C103 C108 C109 121.0(11)
C110 C109 C114 117.4(12)
C110 C109 C108 121.8(12)
C114 C109 C108 120.8(11)
C111 C110 C109 121.3(12)
C112 C111 C110 120.6(13)
C113 C112 C111 120.0(14)
C112 C113 C114 120.3(12)
C109 C114 C113 120.5(11)
C109 C114 C115 118.0(11)
C113 C114 C115 121.4(10)
N116 C115 C102 111.4(10)
N116 C115 C114 127.1(10)
C102 C115 C114 121.5(10)
C115 N116 Ru3 119.6(8)
C122 O121 Ru4 113.0(7)
O121 C122 C135 117.4(9)
O121 C122 C123 121.9(10)
C135 C122 C123 120.7(10)
C124 C123 C128 122.3(10)
C124 C123 C122 120.6(11)
C128 C123 C122 117.1(11)
C125 C124 C123 118.9(12)
C126 C125 C124 119.3(12)
C127 C126 C125 122.9(12)
C126 C127 C128 121.3(13)
C127 C128 C123 115.3(11)
C127 C128 C129 122.6(12)
C123 C128 C129 122.0(10)
C134 C129 C130 117.0(11)
C134 C129 C128 120.3(10)
C130 C129 C128 122.6(11)
C131 C130 C129 122.6(12)
C130 C131 C132 120.1(11)
C133 C132 C131 119.3(12)
C132 C133 C134 120.3(11)
C129 C134 C133 120.5(10)
C129 C134 C135 118.6(11)
C133 C134 C135 120.7(10)
N136 C135 C122 111.4(9)
N136 C135 C134 127.7(10)
C122 C135 C134 120.8(10)
C135 N136 Ru4 120.0(8)
C161 P3 C151 106.0(5)
C161 P3 C141 103.9(5)
C151 P3 C141 103.3(5)
C161 P3 Ru3 110.5(3)
C151 P3 Ru3 118.1(4)
C141 P3 Ru3 113.8(4)
C142 C141 C146 119.7(11)
C142 C141 P3 118.3(9)
C146 C141 P3 121.8(9)
C143 C142 C141 119.0(11)
C142 C143 C144 120.5(12)
C145 C144 C143 120.1(11)
C146 C145 C144 120.3(12)
C145 C146 C141 120.3(11)
C156 C151 C152 119.7(12)
C156 C151 P3 123.5(10)
C152 C151 P3 116.7(9)
C153 C152 C151 118.6(12)
C154 C153 C152 121.8(14)
C153 C154 C155 119.4(14)
C154 C155 C156 120.6(14)
C155 C156 C151 119.8(14)
C162 C161 C166 121.0(11)
C162 C161 P3 119.7(9)
C166 C161 P3 119.1(9)
C161 C162 C163 119.8(12)
C164 C163 C162 119.5(12)
C163 C164 C165 121.3(12)
C164 C165 C166 119.4(12)
C161 C166 C165 119.0(12)
C171 P4 C191 105.0(5)
C171 P4 C181 102.2(5)
C191 P4 C181 103.0(5)
C171 P4 Ru4 110.5(3)
C191 P4 Ru4 119.5(4)
C181 P4 Ru4 114.8(4)
C176 C171 C172 119.0(11)
C176 C171 P4 121.9(9)
C172 C171 P4 119.1(9)
C171 C172 C173 119.7(12)
C174 C173 C172 119.6(12)
C175 C174 C173 120.4(11)
C174 C175 C176 119.9(12)
C175 C176 C171 121.4(12)
C182 C181 C186 118.5(10)
C182 C181 P4 121.3(9)
C186 C181 P4 120.1(9)
C181 C182 C183 121.4(12)
C184 C183 C182 120.2(12)
C183 C184 C185 120.4(12)
C184 C185 C186 119.7(12)
C185 C186 C181 119.8(11)
C196 C191 C192 119.6(11)
C196 C191 P4 122.3(9)
C192 C191 P4 118.1(9)
C191 C192 C193 118.0(11)
C194 C193 C192 121.8(13)
C193 C194 C195 119.7(12)
C196 C195 C194 119.9(12)
C195 C196 C191 120.9(12)
N216 Ru5 O201 77.4(3)
N216 Ru5 P5 94.1(3)
O201 Ru5 P5 86.3(2)
N216 Ru5 Cl8 99.0(3)
O201 Ru5 Cl8 172.4(2)
P5 Ru5 Cl8 100.69(10)
N216 Ru5 Cl9 172.6(3)
O201 Ru5 Cl9 102.9(2)
P5 Ru5 Cl9 93.30(10)
Cl8 Ru5 Cl9 79.80(9)
N216 Ru5 Cl7 87.6(3)
O201 Ru5 Cl7 91.2(2)
P5 Ru5 Cl7 176.58(10)
Cl8 Ru5 Cl7 81.97(9)
Cl9 Ru5 Cl7 85.02(9)
N236 Ru6 O221 77.2(3)
N236 Ru6 P6 90.6(3)
O221 Ru6 P6 97.3(2)
N236 Ru6 Cl7 95.1(3)
O221 Ru6 Cl7 171.2(2)
P6 Ru6 Cl7 86.99(10)
N236 Ru6 Cl9 174.9(3)
O221 Ru6 Cl9 99.7(2)
P6 Ru6 Cl9 93.81(10)
Cl7 Ru6 Cl9 87.68(9)
N236 Ru6 Cl8 98.5(3)
O221 Ru6 Cl8 95.1(2)
P6 Ru6 Cl8 166.02(10)
Cl7 Ru6 Cl8 81.71(9)
Cl9 Ru6 Cl8 77.61(9)
Ru6 Cl7 Ru5 82.14(8)
Ru5 Cl8 Ru6 79.75(8)
Ru6 Cl9 Ru5 80.81(8)
C202 O201 Ru5 114.4(7)
O201 C202 C215 117.2(9)
O201 C202 C203 121.7(10)
C215 C202 C203 121.1(10)
C204 C203 C202 121.6(11)
C204 C203 C208 121.2(11)
C202 C203 C208 117.2(11)
C205 C204 C203 120.5(12)
C204 C205 C206 120.4(13)
C205 C206 C207 120.4(12)
C206 C207 C208 121.8(12)
C207 C208 C209 123.6(11)
C207 C208 C203 115.7(12)
C209 C208 C203 120.6(10)
C214 C209 C210 117.1(12)
C214 C209 C208 121.8(10)
C210 C209 C208 121.1(12)
C211 C210 C209 121.9(13)
C210 C211 C212 119.6(12)
C213 C212 C211 120.6(13)
C212 C213 C214 120.1(12)
C213 C214 C209 120.5(11)
C213 C214 C215 121.0(11)
C209 C214 C215 118.2(11)
N216 C215 C202 111.7(9)
N216 C215 C214 127.2(10)
C202 C215 C214 121.0(10)
C215 N216 Ru5 119.2(7)
C222 O221 Ru6 115.6(7)
O221 C222 C223 124.2(11)
O221 C222 C235 115.2(10)
C223 C222 C235 120.6(11)
C224 C223 C228 120.2(11)
C224 C223 C222 121.1(12)
C228 C223 C222 118.7(11)
C225 C224 C223 121.0(14)
C224 C225 C226 120.0(15)
C227 C226 C225 118.8(13)
C226 C227 C228 123.4(14)
C227 C228 C223 116.7(12)
C227 C228 C229 121.5(13)
C223 C228 C229 121.7(11)
C230 C229 C234 116.4(12)
C230 C229 C228 123.7(12)
C234 C229 C228 120.0(11)
C231 C230 C229 123.3(12)
C230 C231 C232 120.1(12)
C233 C232 C231 118.9(13)
C232 C233 C234 121.2(12)
C233 C234 C229 120.0(11)
C233 C234 C235 121.3(10)
C229 C234 C235 118.6(11)
N236 C235 C222 112.0(10)
N236 C235 C234 127.8(10)
C222 C235 C234 120.1(10)
C235 N236 Ru6 119.8(8)
C251 P5 C241 101.0(5)
C251 P5 C261 106.7(5)
C241 P5 C261 104.4(5)
C251 P5 Ru5 120.7(4)
C241 P5 Ru5 114.9(4)
C261 P5 Ru5 107.7(4)
C246 C241 C242 119.2(11)
C246 C241 P5 122.7(9)
C242 C241 P5 118.1(9)
C243 C242 C241 119.3(13)
C244 C243 C242 121.7(14)
C243 C244 C245 120.1(13)
C246 C245 C244 119.1(14)
C241 C246 C245 120.5(12)
C256 C251 C252 118.7(11)
C256 C251 P5 118.4(9)
C252 C251 P5 122.5(9)
C253 C252 C251 120.5(12)
C252 C253 C254 119.6(13)
C255 C254 C253 120.0(12)
C256 C255 C254 120.5(13)
C255 C256 C251 120.7(13)
C262 C261 C266 118.8(10)
C262 C261 P5 121.7(9)
C266 C261 P5 118.8(8)
C261 C262 C263 119.6(12)
C264 C263 C262 119.9(14)
C265 C264 C263 122.5(13)
C264 C265 C266 119.5(13)
C265 C266 C261 119.8(12)
C291 P6 C281 104.9(5)
C291 P6 C271 104.7(5)
C281 P6 C271 103.5(5)
C291 P6 Ru6 112.2(4)
C281 P6 Ru6 117.4(4)
C271 P6 Ru6 113.0(4)
C276 C271 C272 119.6(11)
C276 C271 P6 120.3(9)
C272 C271 P6 119.9(9)
C273 C272 C271 119.6(12)
C274 C273 C272 120.7(13)
C273 C274 C275 120.6(12)
C274 C275 C276 120.6(12)
C271 C276 C275 118.7(11)
C286 C281 C282 118.5(11)
C286 C281 P6 123.1(9)
C282 C281 P6 118.3(9)
C283 C282 C281 121.0(12)
C282 C283 C284 120.0(12)
C285 C284 C283 118.0(12)
C286 C285 C284 121.6(12)
C281 C286 C285 120.8(11)
C292 C291 C296 118.4(11)
C292 C291 P6 123.8(10)
C296 C291 P6 117.8(9)
C291 C292 C293 120.3(13)
C294 C293 C292 120.6(13)
C295 C294 C293 119.0(11)
C294 C295 C296 120.9(13)
C295 C296 C291 120.5(12)
N316 Ru7 O301 76.8(4)
N316 Ru7 P7 97.3(3)
O301 Ru7 P7 88.3(2)
N316 Ru7 Cl11 94.0(3)
O301 Ru7 Cl11 170.7(2)
P7 Ru7 Cl11 94.36(11)
N316 Ru7 Cl12 175.9(3)
O301 Ru7 Cl12 104.8(2)
P7 Ru7 Cl12 86.58(10)
Cl11 Ru7 Cl12 84.33(10)
N316 Ru7 Cl10 96.0(3)
O301 Ru7 Cl10 97.5(2)
P7 Ru7 Cl10 166.45(10)
Cl11 Ru7 Cl10 81.90(9)
Cl12 Ru7 Cl10 80.11(9)
N336 Ru8 O321 77.6(4)
N336 Ru8 P8 93.9(3)
O321 Ru8 P8 86.5(2)
N336 Ru8 Cl10 97.2(3)
O321 Ru8 Cl10 170.3(2)
P8 Ru8 Cl10 102.21(10)
N336 Ru8 Cl12 177.0(3)
O321 Ru8 Cl12 102.6(2)
P8 Ru8 Cl12 89.10(10)
Cl10 Ru8 Cl12 82.16(9)
N336 Ru8 Cl11 94.8(3)
O321 Ru8 Cl11 90.3(2)
P8 Ru8 Cl11 169.82(10)
Cl10 Ru8 Cl11 81.94(9)
Cl12 Ru8 Cl11 82.22(9)
Ru8 Cl10 Ru7 80.31(9)
Ru7 Cl11 Ru8 82.10(9)
Ru8 Cl12 Ru7 81.61(8)
C302 O301 Ru7 113.8(7)
O301 C302 C315 117.2(10)
O301 C302 C303 122.9(11)
C315 C302 C303 119.8(10)
C308 C303 C304 120.7(12)
C308 C303 C302 119.6(11)
C304 C303 C302 119.6(12)
C305 C304 C303 120.2(15)
C304 C305 C306 119.3(13)
C307 C306 C305 120.4(13)
C306 C307 C308 120.1(14)
C303 C308 C307 119.2(12)
C303 C308 C309 121.1(11)
C307 C308 C309 119.7(12)
C310 C309 C314 117.5(11)
C310 C309 C308 123.3(11)
C314 C309 C308 119.2(10)
C311 C310 C309 121.5(12)
C310 C311 C312 121.5(12)
C311 C312 C313 119.4(13)
C312 C313 C314 120.7(11)
C313 C314 C309 119.4(10)
C313 C314 C315 121.8(10)
C309 C314 C315 118.8(10)
N316 C315 C314 127.9(10)
N316 C315 C302 110.8(10)
C314 C315 C302 121.3(10)
C315 N316 Ru7 121.1(8)
C322 O321 Ru8 114.4(7)
O321 C322 C323 122.2(11)
O321 C322 C335 116.5(10)
C323 C322 C335 121.3(10)
C324 C323 C322 120.5(12)
C324 C323 C328 121.4(12)
C322 C323 C328 118.1(12)
C325 C324 C323 119.7(15)
C326 C325 C324 119.4(17)
C327 C326 C325 122.6(14)
C326 C327 C328 121.2(15)
C327 C328 C329 123.6(13)
C327 C328 C323 115.7(13)
C329 C328 C323 120.6(12)
C330 C329 C334 115.0(13)
C330 C329 C328 122.7(12)
C334 C329 C328 122.3(11)
C331 C330 C329 122.9(13)
C332 C331 C330 120.8(13)
C331 C332 C333 120.9(13)
C332 C333 C334 119.2(12)
C333 C334 C329 121.2(11)
C333 C334 C335 122.3(11)
C329 C334 C335 116.5(11)
N336 C335 C322 112.1(10)
N336 C335 C334 126.8(11)
C322 C335 C334 121.1(10)
C335 N336 Ru8 118.8(8)
C351 P7 C361 106.6(6)
C351 P7 C341 107.1(5)
C361 P7 C341 104.1(6)
C351 P7 Ru7 109.6(4)
C361 P7 Ru7 116.8(4)
C341 P7 Ru7 112.0(4)
C342 C341 C346 119.0(12)
C342 C341 P7 121.4(11)
C346 C341 P7 119.5(9)
C341 C342 C343 120.1(15)
C344 C343 C342 120.3(14)
C343 C344 C345 120.9(12)
C346 C345 C344 119.7(14)
C345 C346 C341 120.0(13)
C356 C351 C352 119.8(11)
C356 C351 P7 118.5(9)
C352 C351 P7 121.4(9)
C351 C352 C353 119.2(12)
C354 C353 C352 119.6(13)
C353 C354 C355 121.0(12)
C356 C355 C354 119.0(12)
C351 C356 C355 121.4(12)
C366 C361 C362 118.3(12)
C366 C361 P7 123.8(10)
C362 C361 P7 117.8(10)
C363 C362 C361 119.5(14)
C364 C363 C362 122.3(15)
C363 C364 C365 118.8(14)
C364 C365 C366 120.6(15)
C361 C366 C365 120.5(13)
C391 P8 C371 105.1(6)
C391 P8 C381 104.5(5)
C371 P8 C381 101.6(6)
C391 P8 Ru8 119.9(4)
C371 P8 Ru8 111.1(4)
C381 P8 Ru8 112.8(4)
C376 C371 C372 118.4(11)
C376 C371 P8 122.5(9)
C372 C371 P8 118.8(9)
C373 C372 C371 120.5(12)
C372 C373 C374 119.7(13)
C375 C374 C373 120.3(13)
C374 C375 C376 120.0(13)
C371 C376 C375 121.1(12)
C386 C381 C382 118.1(11)
C386 C381 P8 123.7(9)
C382 C381 P8 118.0(10)
C383 C382 C381 120.3(13)
C384 C383 C382 121.0(14)
C383 C384 C385 120.6(13)
C386 C385 C384 118.6(13)
C381 C386 C385 121.4(12)
C392 C391 C396 119.5(11)
C392 C391 P8 122.0(9)
C396 C391 P8 118.5(10)
C393 C392 C391 120.7(11)
C392 C393 C394 121.0(12)
C393 C394 C395 118.6(12)
C394 C395 C396 121.9(12)
C395 C396 C391 118.2(12)
C402 C401 C406 120.0
C402 C401 C407 137(3)
C406 C401 C407 103(3)
C403 C402 C401 120.0
C404 C403 C402 120.0
C405 C404 C403 120.0
C404 C405 C406 120.0
C405 C406 C401 120.0
I35' I2 I1 108.58(13)
I35' I2 I3 72.43(13)
I1 I2 I3 178.74(5)
I21 I22 I23 177.22(5)
I33 I32 I31 175.89(7)
I33' I32' I31' 172.8(4)
I2 I35' I34' 138.0(3)
I11 I12 I13 174.58(5)

loop_
_geom_bond_atom_site_label_1
_geom_bond_atom_site_label_2
_geom_bond_distance
Ru1 N16 1.955(9)
Ru1 O1 2.047(8)
Ru1 P1 2.297(3)
Ru1 Cl3 2.407(3)
Ru1 Cl2 2.454(3)
Ru1 Cl1 2.482(3)
Ru1 Ru2 3.1582(12)
Ru2 N36 1.952(9)
Ru2 O21 2.066(8)
Ru2 P2 2.297(3)
Ru2 Cl1 2.379(3)
Ru2 Cl2 2.428(3)
Ru2 Cl3 2.478(3)
O1 C2 1.277(14)
C2 C3 1.438(16)
C2 C15 1.474(17)
C3 C4 1.388(19)
C3 C8 1.406(19)
C4 C5 1.39(2)
C5 C6 1.39(2)
C6 C7 1.36(2)
C7 C8 1.388(19)
C8 C9 1.49(2)
C9 C10 1.375(19)
C9 C14 1.418(17)
C10 C11 1.35(2)
C11 C12 1.40(2)
C12 C13 1.379(18)
C13 C14 1.363(19)
C14 C15 1.459(17)
C15 N16 1.299(15)
O21 C22 1.267(13)
C22 C23 1.448(15)
C22 C35 1.460(16)
C23 C24 1.391(18)
C23 C28 1.408(17)
C24 C25 1.392(19)
C25 C26 1.38(2)
C26 C27 1.38(2)
C27 C28 1.407(17)
C28 C29 1.450(19)
C29 C30 1.386(18)
C29 C34 1.419(17)
C30 C31 1.38(2)
C31 C32 1.36(2)
C32 C33 1.374(17)
C33 C34 1.387(18)
C34 C35 1.466(15)
C35 N36 1.290(14)
P1 C51 1.819(12)
P1 C61 1.825(12)
P1 C41 1.836(12)
C41 C42 1.386(17)
C41 C46 1.402(18)
C42 C43 1.363(18)
C43 C44 1.39(2)
C44 C45 1.36(2)
C45 C46 1.371(18)
C51 C56 1.398(17)
C51 C52 1.400(18)
C52 C53 1.363(19)
C53 C54 1.38(2)
C54 C55 1.36(2)
C55 C56 1.377(19)
C61 C66 1.382(19)
C61 C62 1.391(16)
C62 C63 1.383(18)
C65 C64 1.38(2)
C65 C66 1.391(18)
C63 C64 1.37(2)
P2 C81 1.830(12)
P2 C91 1.831(12)
P2 C71 1.834(12)
C71 C76 1.369(18)
C71 C72 1.388(18)
C72 C73 1.379(19)
C73 C74 1.40(2)
C74 C75 1.39(2)
C75 C76 1.404(16)
C81 C82 1.369(17)
C81 C86 1.397(17)
C82 C83 1.395(19)
C83 C84 1.36(2)
C84 C85 1.39(2)
C85 C86 1.386(18)
C91 C96 1.386(19)
C91 C92 1.395(18)
C92 C93 1.395(19)
C93 C94 1.39(2)
C94 C95 1.37(2)
C95 C96 1.37(2)
Ru3 N116 1.948(9)
Ru3 O101 2.053(7)
Ru3 P3 2.293(3)
Ru3 Cl5 2.392(3)
Ru3 Cl6 2.436(3)
Ru3 Cl4 2.487(3)
Ru3 Ru4 3.1470(12)
Ru4 N136 1.937(9)
Ru4 O121 2.059(7)
Ru4 P4 2.297(3)
Ru4 Cl4 2.398(3)
Ru4 Cl6 2.438(3)
Ru4 Cl5 2.490(3)
O101 C102 1.264(14)
C102 C115 1.433(16)
C102 C103 1.458(16)
C103 C104 1.384(18)
C103 C108 1.407(18)
C104 C105 1.397(18)
C105 C106 1.38(2)
C106 C107 1.36(2)
C107 C108 1.403(18)
C108 C109 1.473(18)
C109 C110 1.397(18)
C109 C114 1.407(16)
C110 C111 1.39(2)
C111 C112 1.38(2)
C112 C113 1.362(18)
C113 C114 1.411(17)
C114 C115 1.455(15)
C115 N116 1.301(14)
O121 C122 1.290(13)
C122 C135 1.434(16)
C122 C123 1.442(15)
C123 C124 1.408(17)
C123 C128 1.424(17)
C124 C125 1.381(16)
C125 C126 1.38(2)
C126 C127 1.35(2)
C127 C128 1.422(16)
C128 C129 1.446(17)
C129 C134 1.403(16)
C129 C130 1.404(17)
C130 C131 1.37(2)
C131 C132 1.392(19)
C132 C133 1.388(16)
C133 C134 1.416(16)
C134 C135 1.442(15)
C135 N136 1.305(14)
P3 C161 1.838(12)
P3 C151 1.841(12)
P3 C141 1.841(11)
C141 C142 1.403(17)
C141 C146 1.413(16)
C142 C143 1.383(18)
C143 C144 1.399(18)
C144 C145 1.383(18)
C145 C146 1.362(17)
C151 C156 1.381(18)
C151 C152 1.387(17)
C152 C153 1.387(17)
C153 C154 1.35(2)
C154 C155 1.37(2)
C155 C156 1.38(2)
C161 C162 1.366(17)
C161 C166 1.406(17)
C162 C163 1.412(18)
C163 C164 1.38(2)
C164 C165 1.38(2)
C165 C166 1.408(19)
P4 C171 1.821(12)
P4 C191 1.825(12)
P4 C181 1.832(11)
C171 C176 1.381(17)
C171 C172 1.399(17)
C172 C173 1.399(17)
C173 C174 1.39(2)
C174 C175 1.370(19)
C175 C176 1.377(17)
C181 C182 1.350(17)
C181 C186 1.420(17)
C182 C183 1.393(17)
C183 C184 1.366(19)
C184 C185 1.372(19)
C185 C186 1.396(17)
C191 C196 1.380(17)
C191 C192 1.405(17)
C192 C193 1.407(17)
C193 C194 1.35(2)
C194 C195 1.39(2)
C195 C196 1.378(17)
Ru5 N216 1.953(9)
Ru5 O201 2.058(7)
Ru5 P5 2.311(3)
Ru5 Cl8 2.414(3)
Ru5 Cl9 2.453(3)
Ru5 Cl7 2.472(3)
Ru6 N236 1.950(9)
Ru6 O221 2.045(7)
Ru6 P6 2.305(3)
Ru6 Cl7 2.359(3)
Ru6 Cl9 2.445(3)
Ru6 Cl8 2.536(3)
O201 C202 1.264(13)
C202 C215 1.443(15)
C202 C203 1.444(15)
C203 C204 1.393(17)
C203 C208 1.460(17)
C204 C205 1.368(18)
C205 C206 1.39(2)
C206 C207 1.40(2)
C207 C208 1.406(17)
C208 C209 1.450(18)
C209 C214 1.408(17)
C209 C210 1.411(16)
C210 C211 1.38(2)
C211 C212 1.39(2)
C212 C213 1.371(17)
C213 C214 1.406(17)
C214 C215 1.449(15)
C215 N216 1.315(14)
O221 C222 1.277(14)
C222 C223 1.431(16)
C222 C235 1.460(16)
C223 C224 1.403(18)
C223 C228 1.417(18)
C224 C225 1.355(19)
C225 C226 1.42(2)
C226 C227 1.36(2)
C227 C228 1.398(17)
C228 C229 1.461(19)
C229 C230 1.406(17)
C229 C234 1.424(17)
C230 C231 1.34(2)
C231 C232 1.417(19)
C232 C233 1.365(17)
C233 C234 1.407(18)
C234 C235 1.461(16)
C235 N236 1.301(14)
P5 C251 1.795(12)
P5 C241 1.827(12)
P5 C261 1.831(11)
C241 C246 1.384(17)
C241 C242 1.389(17)
C242 C243 1.386(19)
C243 C244 1.33(2)
C244 C245 1.40(2)
C245 C246 1.385(18)
C251 C256 1.393(18)
C251 C252 1.421(17)
C252 C253 1.384(19)
C253 C254 1.40(2)
C254 C255 1.39(2)
C255 C256 1.377(18)
C261 C262 1.373(17)
C261 C266 1.431(16)
C262 C263 1.394(19)
C263 C264 1.36(2)
C264 C265 1.34(2)
C265 C266 1.378(18)
P6 C291 1.810(11)
P6 C281 1.832(12)
P6 C271 1.849(11)
C271 C276 1.380(16)
C271 C272 1.418(17)
C272 C273 1.364(18)
C273 C274 1.363(19)
C274 C275 1.367(19)
C275 C276 1.402(18)
C281 C286 1.373(16)
C281 C282 1.395(17)
C282 C283 1.378(18)
C283 C284 1.41(2)
C284 C285 1.382(19)
C285 C286 1.373(17)
C291 C292 1.378(16)
C291 C296 1.401(17)
C292 C293 1.394(17)
C293 C294 1.38(2)
C294 C295 1.37(2)
C295 C296 1.382(18)
Ru7 N316 1.932(9)
Ru7 O301 2.084(8)
Ru7 P7 2.301(3)
Ru7 Cl11 2.372(3)
Ru7 Cl12 2.436(3)
Ru7 Cl10 2.518(3)
Ru8 N336 1.954(9)
Ru8 O321 2.048(8)
Ru8 P8 2.292(3)
Ru8 Cl10 2.417(3)
Ru8 Cl12 2.435(3)
Ru8 Cl11 2.474(3)
O301 C302 1.273(14)
C302 C315 1.442(16)
C302 C303 1.449(16)
C303 C308 1.383(18)
C303 C304 1.387(18)
C304 C305 1.37(2)
C305 C306 1.41(2)
C306 C307 1.37(2)
C307 C308 1.399(17)
C308 C309 1.501(18)
C309 C310 1.398(17)
C309 C314 1.425(15)
C310 C311 1.35(2)
C311 C312 1.373(19)
C312 C313 1.379(17)
C313 C314 1.399(17)
C314 C315 1.441(16)
C315 N316 1.319(14)
O321 C322 1.268(13)
C322 C323 1.431(16)
C322 C335 1.452(17)
C323 C324 1.388(19)
C323 C328 1.444(19)
C324 C325 1.38(2)
C325 C326 1.37(3)
C326 C327 1.36(2)
C327 C328 1.410(19)
C328 C329 1.44(2)
C329 C330 1.401(18)
C329 C334 1.442(17)
C330 C331 1.37(2)
C331 C332 1.35(2)
C332 C333 1.380(17)
C333 C334 1.400(17)
C334 C335 1.460(17)
C335 N336 1.304(15)
P7 C351 1.819(12)
P7 C361 1.823(13)
P7 C341 1.829(12)
C341 C342 1.397(18)
C341 C346 1.417(19)
C342 C343 1.401(19)
C343 C344 1.35(2)
C344 C345 1.41(2)
C345 C346 1.374(18)
C351 C356 1.370(17)
C351 C352 1.380(17)
C352 C353 1.420(18)
C353 C354 1.36(2)
C354 C355 1.38(2)
C355 C356 1.381(18)
C361 C366 1.402(19)
C361 C362 1.407(18)
C362 C363 1.39(2)
C363 C364 1.37(3)
C364 C365 1.38(2)
C365 C366 1.408(19)
P8 C391 1.824(13)
P8 C371 1.825(11)
P8 C381 1.829(11)
C371 C376 1.367(17)
C371 C372 1.416(17)
C372 C373 1.371(18)
C373 C374 1.39(2)
C374 C375 1.36(2)
C375 C376 1.390(18)
C381 C386 1.377(17)
C381 C382 1.396(18)
C382 C383 1.389(19)
C383 C384 1.33(2)
C384 C385 1.40(2)
C385 C386 1.393(18)
C391 C392 1.389(18)
C391 C396 1.408(16)
C392 C393 1.366(17)
C393 C394 1.382(18)
C394 C395 1.385(19)
C395 C396 1.389(17)
C401 C402 1.3900
C401 C406 1.3900
C401 C407 1.55(5)
C402 C403 1.3900
C403 C404 1.3900
C404 C405 1.3900
C405 C406 1.3900
I1 I2 2.8817(17)
I2 I35' 2.708(6)
I2 I3 2.8849(17)
I21 I22 2.8950(14)
I22 I23 2.9016(14)
I33 I32 2.838(2)
I32 I31 3.0211(16)
I34 I35 2.7458(17)
I33' I32' 2.859(10)
I32' I31' 2.941(7)
I34' I35' 2.830(7)
I11 I12 2.913(2)
I12 I13 2.924(2)
